data_7706953
loop_
_publ_author_name
'Garg, Shipra'
'Unruh, Daniel K.'
'Krempner, Clemens'

_publ_section_title
;
 Synthesis, structures and catalytic activity of some BINOL based
 boronates and boronium salts.
;
_journal_issue 14
_journal_name_full 'Dalton transactions (Cambridge, England : 2003)'
_journal_page_first 5044
_journal_page_last 5049
_journal_paper_doi 10.1039/d1dt00842k
_journal_volume 50
_journal_year 2021
_chemical_formula_moiety '2(C40 H24 B O4), 2(C5 H6 N), 6(C4 H8 O)'
_chemical_formula_sum 'C114 H108 B2 N2 O14'
_chemical_formula_weight 1751.64
_space_group_crystal_system triclinic
_space_group_IT_number 1
_space_group_name_Hall 'P 1'
_space_group_name_H-M_alt 'P 1'
_atom_sites_solution_hydrogens geom
_atom_sites_solution_primary dual
_audit_creation_date 2021-02-24
_audit_creation_method
;
Olex2 1.3-ac4
(compiled 2020.03.28 svn.rd84adfe8 for Rigaku Oxford Diffraction, GUI svn.r6032)
;
_audit_update_record
;
2021-03-08 deposited with the CCDC.	2021-03-23 downloaded from the CCDC.
;
_cell_angle_alpha 65.7730(10)
_cell_angle_beta 82.0400(10)
_cell_angle_gamma 68.4450(10)
_cell_formula_units_Z 1
_cell_length_a 11.16170(10)
_cell_length_b 14.9858(2)
_cell_length_c 15.9416(2)
_cell_measurement_reflns_used 49385
_cell_measurement_temperature 99.9(4)
_cell_measurement_theta_max 76.9140
_cell_measurement_theta_min 3.0350
_cell_volume 2261.36(5)
_computing_cell_refinement 'CrysAlisPro 1.171.41.99a (Rigaku OD, 2021)'
_computing_data_collection 'CrysAlisPro 1.171.41.99a (Rigaku OD, 2021)'
_computing_data_reduction 'CrysAlisPro 1.171.41.99a (Rigaku OD, 2021)'
_computing_molecular_graphics 'Olex2 1.3-ac4 (Dolomanov et al., 2009)'
_computing_publication_material 'Olex2 1.3-ac4 (Dolomanov et al., 2009)'
_computing_structure_refinement 'XL  (Sheldrick, 2008)'
_computing_structure_solution 'SHELXT 2018/2 (Sheldrick, 2018)'
_diffrn_ambient_environment N~2~
_diffrn_ambient_temperature 99.9(4)
_diffrn_detector 'Hybrid Pixel Array Detector'
_diffrn_detector_area_resol_mean 10.0000
_diffrn_detector_type HyPix
_diffrn_measured_fraction_theta_full 0.999
_diffrn_measured_fraction_theta_max 0.999
_diffrn_measurement_details
;
List of Runs (angles in degrees, time in seconds):

  # Type    Start    End  Width  t~exp~   \w     \q     \k     \f   Frames
#--------------------------------------------------------------------------
  1  \w    -72.00  25.00   0.50    0.45    --  -47.95  81.00 145.00  194
  2  \w    -21.00  72.00   0.50    0.45    --   47.95 -81.00  23.00  186
  3  \w   -111.00 -13.00   0.50    1.80    --  -86.25  81.00 145.00  196
  4  \w   -159.00 -79.00   0.50    1.80    --  -86.25 -81.00  23.00  160
  5  \w    101.00 178.00   0.50    1.80    --  107.74  81.00 145.00  154
  6  \w     35.00 132.00   0.50    1.80    --  107.74 -81.00  23.00  194
  7  \w    -49.00 -17.00   0.50    0.45    --    2.00 132.00   0.75   64
  8  \w    -21.00  14.00   0.50    0.45    --   14.00 102.00 -72.06   70
  9  \w    -13.00  14.00   0.50    0.45    --   22.00 102.00-174.80   54
 10  \w      9.00  43.00   0.50    0.45    --   34.00  82.00  63.02   68
 11  \w      8.00  39.00   0.50    0.45    --   38.00  92.00  88.78   62
 12  \w     14.00  43.00   0.50    0.45    --   42.00  88.00 -22.02   58
 13  \w     17.00  43.00   0.50    0.45    --   46.00  90.00-179.86   52
 14  \w     17.00  43.00   0.50    0.45    --   46.00  90.00 -93.68   52
 15  \w    -41.00  25.00   0.50    0.45    --  -47.95  38.00-120.00  132
 16  \w     35.00 122.00   0.50    0.45    --   47.95  19.00  60.00  174
 17  \w     35.00 122.00   0.50    0.45    --   47.95  19.00-180.00  174
 18  \w     34.00  96.00   0.50    0.45    --   47.95-125.00  30.00  124
 19  \w   -122.00 -27.00   0.50    0.45    --  -50.00 -77.00-164.97  190
 20  \w   -126.00 -31.00   0.50    0.45    --  -54.00 -77.00 -34.19  190
 21  \w     31.00 126.00   0.50    0.45    --   54.00  77.00 -26.24  190
 22  \w     32.00 126.00   0.50    0.45    --   54.00  76.00 148.53  188
 23  \w   -131.00 -35.00   0.50    0.45    --  -58.00 -76.00 146.43  192
 24  \w   -131.00 -37.00   0.50    0.45    --  -58.00 -73.00-176.10  188
 25  \w   -131.00 -35.00   0.50    0.45    --  -58.00 -76.00-107.19  192
 26  \w     35.00 131.00   0.50    0.45    --   58.00  77.00  25.31  192
 27  \w     36.00 131.00   0.50    0.45    --   58.00  76.00  64.11  190
 28  \w    -67.00 -41.00   0.50    0.45    --  -62.00 -73.00 168.60   52
 29  \w    -73.00 -47.00   0.50    0.45    --  -66.00 -67.00  -0.37   52
 30  \w    -83.00 -46.00   0.50    0.45    --  -66.00 -70.00 -32.01   74
 31  \w     43.00  80.00   0.50    0.45    --   66.00  77.00  78.57   74
 32  \w    111.00 136.00   0.50    0.45    --   66.00  75.00 -38.68   50
 33  \w     43.00  78.00   0.50    0.45    --   66.00  77.00 133.21   70
 34  \w     45.00  71.00   0.50    0.45    --   66.00  75.00 -38.68   52
 35  \w     44.00  71.00   0.50    0.45    --   66.00  77.00 101.07   54
 36  \w     47.00  84.00   0.50    0.45    --   70.00  77.00 -26.16   74
 37  \w     49.00  75.00   0.50    0.45    --   70.00  75.00 116.07   52
 38  \w     47.00  73.00   0.50    0.45    --   70.00  77.00-135.25   52
 39  \w     48.00  85.00   0.50    0.45    --   70.00  75.00 -96.75   74
 40  \w    -82.00 -52.00   0.50    1.80    --  -74.00 -74.00 -85.26   60
 41  \w    -77.00 -52.00   0.50    1.80    --  -74.00 -75.00 -25.19   50
 42  \w    -77.00 -52.00   0.50    1.80    --  -74.00 -75.00  42.35   50
 43  \w   -140.00-114.00   0.50    1.80    --  -74.00 -75.00 -25.19   52
 44  \w    -84.00 -58.00   0.50    1.80    --  -78.00 -69.00 150.47   52
 45  \w    -83.00 -57.00   0.50    1.80    --  -78.00 -72.00 179.79   52
 46  \w    -82.00 -56.00   0.50    1.80    --  -78.00 -74.00  13.16   52
 47  \w    -89.00 -64.00   0.50    1.80    --  -86.00 -74.00-167.53   50
 48  \w    -93.00 -63.00   0.50    1.80    --  -86.00 -76.00  78.97   60
 49  \w   -155.00-129.00   0.50    1.80    --  -86.00 -76.00  78.97   52
 50  \w   -138.00-112.00   0.50    1.80    --  -86.25 -77.00 150.00   52
 51  \w   -102.00 -64.00   0.50    1.80    --  -86.25 -76.00  63.87   76
 52  \w   -142.00-116.00   0.50    1.80    --  -86.25 -76.00  63.87   52
 53  \w   -103.00 -65.00   0.50    1.80    --  -86.25 -76.00  47.46   76
 54  \w    -89.00 -63.00   0.50    1.80    --  -86.25 -77.00-180.00   52
 55  \w   -158.00-124.00   0.50    1.80    --  -86.25 -76.00  47.46   68
 56  \w    -93.00 -68.00   0.50    1.80    --  -86.25 -66.00 149.96   50
 57  \w   -157.00-107.00   0.50    1.80    --  -86.25 -66.00 149.96  100
 58  \w    -91.00 -65.00   0.50    1.80    --  -86.25 -77.00-120.00   52
 59  \w    -98.00 -64.00   0.50    1.80    --  -86.25 -75.00 126.89   68
 60  \w   -111.00 -65.00   0.50    1.80    --  -86.25 -74.00 109.24   92
 61  \w   -110.00 -65.00   0.50    1.80    --  -86.25 -74.00   5.51   90
 62  \w    -95.00 -68.00   0.50    1.80    --  -86.25 -66.00 -63.00   54
 63  \w   -151.00-126.00   0.50    1.80    --  -86.25 -66.00 -63.00   50
 64  \w   -105.00 -65.00   0.50    1.80    --  -86.25 -72.00-137.28   80
 65  \w    -89.00 -63.00   0.50    1.80    --  -86.25 -77.00 150.00   52
 66  \w    -91.00 -65.00   0.50    1.80    --  -86.25 -74.00 -99.37   52
 67  \w   -124.00 -99.00   0.50    1.80    --  -86.25 -66.00 -63.00   50
 68  \w    -97.00 -65.00   0.50    1.80    --  -86.25 -75.00-146.67   64
 69  \w   -102.00 -64.00   0.50    1.80    --  -86.25 -75.00 -11.74   76
 70  \w   -158.00 -64.00   0.50    1.80    --  -86.25 -76.00 -87.01  188
 71  \w    -97.00 -63.00   0.50    1.80    --  -86.25 -77.00 -30.00   68
 72  \w    -89.00 -64.00   0.50    1.80    --  -86.25 -75.00 -55.41   50
 73  \w    -96.00 -65.00   0.50    1.80    --  -86.25 -74.00  88.34   62
 74  \w   -155.00-110.00   0.50    1.80    --  -86.25 -77.00 -30.00   90
 75  \w     70.00 162.00   0.50    1.80    --   90.00  71.00 136.13  184
 76  \w     81.00 166.00   0.50    1.80    --   94.00  53.00  -1.33  170
 77  \w     72.00  98.00   0.50    1.80    --  107.74 -99.00-120.00   52
 78  \w     36.00  63.00   0.50    1.80    --  107.74 -99.00-120.00   54
 79  \w     36.00 106.00   0.50    1.80    --  107.74 -99.00-180.00  140
 80  \w     96.00 173.00   0.50    1.80    --  107.74  57.00  60.00  154
 81  \w     67.00 111.00   0.50    1.80    --  107.74-125.00-180.00   88
 82  \w     37.00 100.00   0.50    1.80    --  107.74 -77.00-180.00  126
 83  \w     85.00 177.00   0.50    1.80    --  107.74  77.00-120.00  184
 84  \w     35.00  61.00   0.50    1.80    --  107.74-125.00-180.00   52
 85  \w     75.00 101.00   0.50    1.80    --  107.74 -99.00 -30.00   52
 86  \w     38.00  72.00   0.50    1.80    --  107.74 -99.00 -30.00   68
 87  \w    101.00 174.00   0.50    1.80    --  107.74  57.00 -60.00  146
 88  \w     93.00 165.00   0.50    1.80    --  107.74  57.00-180.00  144
 89  \w     35.00 105.00   0.50    1.80    --  107.74 -99.00  30.00  140
 90  \w    141.00 177.00   0.50    1.80    --  107.74  77.00   0.00   72
 91  \w     85.00 134.00   0.50    1.80    --  107.74  77.00   0.00   98
 92  \w     36.00  63.00   0.50    1.80    --  107.74 -99.00  90.00   54
 93  \w     92.00 177.00   0.50    1.80    --  107.74  77.00-150.00  170
 94  \w     39.00 106.00   0.50    1.80    --  107.74 -99.00 120.00  134
 95  \w     81.00 111.00   0.50    1.80    --  107.74-125.00 -60.00   60
 96  \w     36.00 106.00   0.50    1.80    --  107.74 -99.00 -60.00  140
 97  \w    113.00 178.00   0.50    1.80    --  107.74  77.00  30.00  130
 98  \w     48.00  76.00   0.50    1.80    --  107.74-125.00 -60.00   56
 99  \w     89.00 173.00   0.50    1.80    --  107.74  77.00 -90.00  168
100  \w     86.00 164.00   0.50    1.80    --  107.74  77.00  90.00  156
101  \w     41.00  68.00   0.50    1.80    --  107.74 -57.00 -60.00   54
102  \w     86.00 173.00   0.50    1.80    --  107.74  77.00 150.00  174
103  \w    124.00 168.00   0.50    1.80    --  107.74  19.00-120.00   88
;
_diffrn_measurement_device 'four-circle diffractometer'
_diffrn_measurement_device_type 'XtaLAB Synergy, Dualflex, HyPix'
_diffrn_measurement_method '\w scans'
_diffrn_orient_matrix_type 'CrysAlisPro convention (1999,Acta A55,543-557)'
_diffrn_orient_matrix_UB_11 -0.0330344000
_diffrn_orient_matrix_UB_12 -0.0871857000
_diffrn_orient_matrix_UB_13 -0.0084501000
_diffrn_orient_matrix_UB_21 0.0736079000
_diffrn_orient_matrix_UB_22 0.0149815000
_diffrn_orient_matrix_UB_23 -0.0911328000
_diffrn_orient_matrix_UB_31 0.1245711000
_diffrn_orient_matrix_UB_32 -0.0811569000
_diffrn_orient_matrix_UB_33 0.0534367000
_diffrn_radiation_monochromator mirror
_diffrn_radiation_probe x-ray
_diffrn_radiation_type 'Cu K\a'
_diffrn_radiation_wavelength 1.54184
_diffrn_reflns_av_R_equivalents 0.0468
_diffrn_reflns_av_unetI/netI 0.0381
_diffrn_reflns_Laue_measured_fraction_full 0.999
_diffrn_reflns_Laue_measured_fraction_max 0.999
_diffrn_reflns_limit_h_max 13
_diffrn_reflns_limit_h_min -13
_diffrn_reflns_limit_k_max 17
_diffrn_reflns_limit_k_min -17
_diffrn_reflns_limit_l_max 19
_diffrn_reflns_limit_l_min -19
_diffrn_reflns_number 66406
_diffrn_reflns_point_group_measured_fraction_full 0.953
_diffrn_reflns_point_group_measured_fraction_max 0.953
_diffrn_reflns_theta_full 67.061
_diffrn_reflns_theta_max 67.061
_diffrn_reflns_theta_min 3.040
_diffrn_source 'micro-focus sealed X-ray tube'
_diffrn_source_type 'PhotonJet (Cu) X-ray Source'
_exptl_absorpt_coefficient_mu 0.664
_exptl_absorpt_correction_T_max 1.000
_exptl_absorpt_correction_T_min 0.611
_exptl_absorpt_correction_type gaussian
_exptl_absorpt_process_details
;
CrysAlisPro 1.171.41.99a (Rigaku Oxford Diffraction, 2021)
Numerical absorption correction based on gaussian integration over
a multifaceted crystal model
Empirical absorption correction using spherical harmonics,
implemented in SCALE3 ABSPACK scaling algorithm.
;
_exptl_crystal_colour 'clear colourless'
_exptl_crystal_colour_lustre clear
_exptl_crystal_colour_primary colourless
_exptl_crystal_density_diffrn 1.286
_exptl_crystal_description irregular
_exptl_crystal_F_000 928
_exptl_crystal_recrystallization_method 'Slow evaporation from a mixture of THF and pyridine'
_exptl_crystal_size_max 0.179
_exptl_crystal_size_mid 0.146
_exptl_crystal_size_min 0.071
_refine_diff_density_max 0.223
_refine_diff_density_min -0.198
_refine_diff_density_rms 0.036
_refine_ls_abs_structure_details
;
 Flack x determined using 6290 quotients [(I+)-(I-)]/[(I+)+(I-)]
 (Parsons, Flack and Wagner, Acta Cryst. B69 (2013) 249-259).
;
_refine_ls_abs_structure_Flack 0.04(6)
_refine_ls_extinction_method none
_refine_ls_goodness_of_fit_ref 1.028
_refine_ls_hydrogen_treatment constr
_refine_ls_matrix_type full
_refine_ls_number_parameters 1267
_refine_ls_number_reflns 15364
_refine_ls_number_restraints 513
_refine_ls_restrained_S_all 1.058
_refine_ls_R_factor_all 0.0397
_refine_ls_R_factor_gt 0.0367
_refine_ls_shift/su_max 0.001
_refine_ls_shift/su_mean 0.000
_refine_ls_structure_factor_coef Fsqd
_refine_ls_weighting_details 'w=1/[\s^2^(Fo^2^)+(0.0581P)^2^+0.2331P] where P=(Fo^2^+2Fc^2^)/3'
_refine_ls_weighting_scheme calc
_refine_ls_wR_factor_gt 0.0944
_refine_ls_wR_factor_ref 0.0966
_reflns_Friedel_coverage 0.908
_reflns_Friedel_fraction_full 0.907
_reflns_Friedel_fraction_max 0.907
_reflns_number_gt 14396
_reflns_number_total 15364
_reflns_threshold_expression 'I > 2\s(I)'
_cod_data_source_file d1dt00842k2.cif
_cod_data_source_block R-8
_cod_depositor_comments 'Adding full bibliography for 7706949--7706955.cif.'
_cod_database_code 7706953
_shelx_shelxl_version_number 2018/3
_chemical_oxdiff_formula 'C120  H120  B6  N6  O12  '
_shelx_space_group_comment
;
The symmetry employed for this shelxl refinement is uniquely defined
by the following loop, which should always be used as a source of
symmetry information in preference to the above space-group names.
They are only intended as comments.
;
_shelx_estimated_absorpt_t_max 0.954
_shelx_estimated_absorpt_t_min 0.890
_reflns_odcompleteness_completeness 99.86
_reflns_odcompleteness_iscentric 1
_reflns_odcompleteness_theta 66.97
_olex2_refinement_description
;
1. Fixed Uiso
 At 1.2 times of:
  All C(H) groups, All C(H,H) groups, All C(H,H,H,H) groups, All N(H) groups
2. Restrained distances
 C101-C100 = C101-C115 = C99-C100 = C115-C116 = C107-C108 = C107-C118 = C108-
 C109 = C118-C117 = C110-C109 = C110-C117 = C114_$1-C113_$1 = C114_$1-C120_$1 =
 C112_$1-C113_$1 = C112_$1-C120_$1 = C111_$1-C112_$1 = C119_$1-C112_$1 = C106-
 C105 = C106-C121 = C104-C105 = C104-C121
 1.49962 with sigma of 0.02
 O11-C99 = O11-C102 = O11-C116 = O14A_$1-C114_$1 = O14B_$1-C114_$1 = O14A_$1-
 C111_$1 = O14B_$1-C119_$1
 1.44674 with sigma of 0.02
3. Uiso/Uaniso restraints and constraints
O11 \\sim C100 \\sim C99 \\sim C101 \\sim C102 \\sim C115 \\sim C116: within 2A
with sigma of 0.01 and sigma for terminal atoms of 0.02 within 2A
O13 \\sim C107 \\sim C108 \\sim C109 \\sim C110 \\sim C117 \\sim C118: within
2A with sigma of 0.01 and sigma for terminal atoms of 0.02 within 2A
O14B \\sim C111 \\sim C112 \\sim C113 \\sim C114 \\sim C119 \\sim O14A \\sim
C120: within 2A with sigma of 0.01 and sigma for terminal atoms of 0.02 within
2A
C103 \\sim C104 \\sim C105 \\sim C121 \\sim C106 \\sim O12: within 2A with
sigma of 0.01 and sigma for terminal atoms of 0.02 within 2A
4. Rigid body (RIGU) restrains
 O11, C100, C99, C101, C102, C115, C116
 with sigma for 1-2 distances of 0.001 and sigma for 1-3 distances of 0.001
 O13, C107, C108, C109, C110, C117, C118
 with sigma for 1-2 distances of 0.001 and sigma for 1-3 distances of 0.001
 O14B, C111, C112, C113, C114, C119, O14A, C120
 with sigma for 1-2 distances of 0.001 and sigma for 1-3 distances of 0.001
 O12, C103, C104, C106, C105, C121
 with sigma for 1-2 distances of 0.001 and sigma for 1-3 distances of 0.001
5. Others
 Sof(H10M)=Sof(H10N)=Sof(C115)=Sof(H11W)=Sof(H11X)=Sof(C116)=Sof(H11Y)=Sof(HC)=
 1-FVAR(1)
 Sof(C99)=Sof(H99A)=Sof(H99B)=Sof(C100)=Sof(H10I)=Sof(H10J)=Sof(H10K)=
 Sof(H10L)=FVAR(1)
 Sof(H10C)=Sof(H10D)=Sof(H11Q)=Sof(H11R)=Sof(C117)=Sof(H11S)=Sof(H11T)=
 Sof(C118)=Sof(H11U)=Sof(H11V)=1-FVAR(4)
 Sof(H10A)=Sof(H10B)=Sof(C108)=Sof(H10E)=Sof(H10F)=Sof(C109)=Sof(H10G)=
 Sof(H10H)=Sof(H11O)=Sof(H11P)=FVAR(4)
 Sof(H11E)=Sof(H11F)=Sof(H11K)=Sof(H11L)=Sof(O14B)=Sof(C119)=Sof(H11M)=
 Sof(H11N)=Sof(C120)=Sof(H12A)=Sof(H12B)=1-FVAR(5)
 Sof(O14A)=Sof(C111)=Sof(H11A)=Sof(H11B)=Sof(H11C)=Sof(H11D)=Sof(C113)=
 Sof(H11G)=Sof(H11H)=Sof(H11I)=Sof(H11J)=FVAR(5)
 Sof(H10U)=Sof(H10V)=Sof(HA)=Sof(HB)=Sof(C121)=Sof(H12C)=Sof(H12D)=1-FVAR(6)
 Sof(H10S)=Sof(H10T)=Sof(C105)=Sof(H10W)=Sof(H10X)=Sof(H10Y)=Sof(H)=FVAR(6)
6.a Secondary CH2 refined with riding coordinates:
 C91(H91A,H91B), C92(H92A,H92B), C93(H93A,H93B), C94(H94A,H94B), C107(H10A,
 H10B), C107(H10C,H10D), C108(H10E,H10F), C109(H10G,H10H), C110(H11O,H11P),
 C110(H11Q,H11R), C117(H11S,H11T), C118(H11U,H11V), C103(H10Q,H10R), C104(H10S,
 H10T), C104(H10U,H10V), C105(H10W,H10X), C106(H10Y,H), C106(HA,HB), C121(H12C,
 H12D), C95(H95A,H95B), C96(H96A,H96B), C97(H97A,H97B), C98(H98A,H98B),
 C99(H99A,H99B), C100(H10I,H10J), C101(H10K,H10L), C101(H10M,H10N), C102(H10O,
 H10P), C115(H11W,H11X), C116(H11Y,HC), C111(H11A,H11B), C112(H11C,H11D),
 C112(H11E,H11F), C113(H11G,H11H), C114(H11I,H11J), C114(H11K,H11L), C119(H11M,
 H11N), C120(H12A,H12B)
6.b Aromatic/amide H refined with riding coordinates:
 C3(H3), C4(H4), C7(H7), C8(H8), C9(H9), C10(H10), C13(H13), C14(H14),
 C17(H17), C18(H18), C19(H19), C20(H20), C23(H23), C24(H24), C27(H27), C28(H28),
  C29(H29), C30(H30), C33(H33), C34(H34), C37(H37), C38(H38), C39(H39),
 C40(H40), C43(H43), C44(H44), C47(H47), C48(H48), C49(H49), C50(H50), C53(H53),
  C54(H54), C57(H57), C58(H58), C59(H59), C60(H60), C63(H63), C64(H64),
 C67(H67), C68(H68), C69(H69), C70(H70), C73(H73), C74(H74), C77(H77), C78(H78),
  C79(H79), C80(H80), N2(H2), C86(H86), C87(H87), C88(H88), C89(H89), C90(H90),
 N1(H1), C81(H81), C82(H82), C83(H83), C84(H84), C85(H85)
;
_olex2_exptl_crystal_mounting_method 'MiTeGen 75 micron MicroLoop'
_olex2_submission_original_sample_id kre21_06
_olex2_submission_special_instructions 'No special instructions were received'
_oxdiff_diffrn_reflns_filtered 4854
_oxdiff_exptl_absorpt_empirical_details
;
Empirical correction (ABSPACK) includes:
- Absorption correction using spherical harmonics
- Frame scaling
- Detector area scaling
;
_oxdiff_exptl_absorpt_empirical_full_max 1.949
_oxdiff_exptl_absorpt_empirical_full_min 0.671

loop_
_space_group_symop_operation_xyz
'x, y, z'

loop_
_atom_site_label
_atom_site_type_symbol
_atom_site_fract_x
_atom_site_fract_y
_atom_site_fract_z
_atom_site_U_iso_or_equiv
_atom_site_adp_type
_atom_site_occupancy
_atom_site_site_symmetry_order
_atom_site_calc_flag
_atom_site_refinement_flags_posn
_atom_site_refinement_flags_adp
_atom_site_refinement_flags_occupancy
_atom_site_disorder_assembly
_atom_site_disorder_group
O1 O 0.84178(16) 0.26015(13) 0.74884(12) 0.0235(4) Uani 1 1 d . . . . .
O2 O 0.62108(16) 0.38462(13) 0.73706(12) 0.0246(4) Uani 1 1 d . . . . .
O3 O 0.68049(16) 0.21747(13) 0.72075(12) 0.0239(4) Uani 1 1 d . . . . .
O4 O 0.71872(16) 0.37309(13) 0.60353(12) 0.0240(4) Uani 1 1 d . . . . .
C1 C 0.8311(2) 0.3638(2) 0.83233(17) 0.0230(5) Uani 1 1 d . . . . .
C2 C 0.8921(2) 0.31751(19) 0.77129(16) 0.0226(5) Uani 1 1 d . . . . .
C3 C 1.0128(2) 0.3230(2) 0.73387(17) 0.0250(5) Uani 1 1 d . . . . .
H3 H 1.056423 0.285413 0.696518 0.030 Uiso 1 1 calc R U . . .
C4 C 1.0668(2) 0.3818(2) 0.75104(18) 0.0268(5) Uani 1 1 d . . . . .
H4 H 1.149608 0.382666 0.727635 0.032 Uiso 1 1 calc R U . . .
C5 C 1.0009(2) 0.4419(2) 0.80353(17) 0.0265(5) Uani 1 1 d . . . . .
C6 C 0.8814(2) 0.4332(2) 0.84483(17) 0.0241(5) Uani 1 1 d . . . . .
C7 C 0.8146(3) 0.4971(2) 0.89369(18) 0.0267(5) Uani 1 1 d . . . . .
H7 H 0.736127 0.491224 0.922972 0.032 Uiso 1 1 calc R U . . .
C8 C 0.8612(3) 0.5676(2) 0.89950(19) 0.0309(6) Uani 1 1 d . . . . .
H8 H 0.813458 0.611243 0.930996 0.037 Uiso 1 1 calc R U . . .
C9 C 0.9798(3) 0.5755(2) 0.85887(19) 0.0336(6) Uani 1 1 d . . . . .
H9 H 1.012161 0.623654 0.863770 0.040 Uiso 1 1 calc R U . . .
C10 C 1.0474(3) 0.5140(2) 0.81272(18) 0.0303(6) Uani 1 1 d . . . . .
H10 H 1.127365 0.519337 0.786097 0.036 Uiso 1 1 calc R U . . .
C11 C 0.7142(2) 0.34217(19) 0.88090(17) 0.0239(5) Uani 1 1 d . . . . .
C12 C 0.6146(2) 0.35379(19) 0.83036(17) 0.0233(5) Uani 1 1 d . . . . .
C13 C 0.5004(2) 0.3376(2) 0.87328(19) 0.0267(5) Uani 1 1 d . . . . .
H13 H 0.431955 0.348015 0.837060 0.032 Uiso 1 1 calc R U . . .
C14 C 0.4878(2) 0.3072(2) 0.9663(2) 0.0291(6) Uani 1 1 d . . . . .
H14 H 0.409090 0.299828 0.993896 0.035 Uiso 1 1 calc R U . . .
C15 C 0.5906(3) 0.2865(2) 1.02222(19) 0.0295(6) Uani 1 1 d . . . . .
C16 C 0.7064(2) 0.3028(2) 0.97904(18) 0.0250(5) Uani 1 1 d . . . . .
C17 C 0.8118(3) 0.2730(2) 1.03752(18) 0.0280(6) Uani 1 1 d . . . . .
H17 H 0.890085 0.282179 1.010728 0.034 Uiso 1 1 calc R U . . .
C18 C 0.8032(3) 0.2314(2) 1.13114(19) 0.0333(6) Uani 1 1 d . . . . .
H18 H 0.875710 0.210956 1.168355 0.040 Uiso 1 1 calc R U . . .
C19 C 0.6872(3) 0.2187(2) 1.1730(2) 0.0379(7) Uani 1 1 d . . . . .
H19 H 0.681056 0.191202 1.238127 0.045 Uiso 1 1 calc R U . . .
C20 C 0.5841(3) 0.2461(2) 1.1194(2) 0.0355(6) Uani 1 1 d . . . . .
H20 H 0.506129 0.237837 1.147925 0.043 Uiso 1 1 calc R U . . .
C21 C 0.6047(2) 0.24817(19) 0.57527(18) 0.0234(5) Uani 1 1 d . . . . .
C22 C 0.5862(2) 0.22812(19) 0.66762(17) 0.0230(5) Uani 1 1 d . . . . .
C23 C 0.4705(3) 0.2151(2) 0.71113(19) 0.0272(5) Uani 1 1 d . . . . .
H23 H 0.461009 0.199035 0.775303 0.033 Uiso 1 1 calc R U . . .
C24 C 0.3728(2) 0.2255(2) 0.66119(19) 0.0284(6) Uani 1 1 d . . . . .
H24 H 0.296820 0.214481 0.691338 0.034 Uiso 1 1 calc R U . . .
C25 C 0.3832(2) 0.2523(2) 0.56535(19) 0.0268(5) Uani 1 1 d . . . . .
C26 C 0.5000(2) 0.2651(2) 0.52071(18) 0.0239(5) Uani 1 1 d . . . . .
C27 C 0.5052(3) 0.2974(2) 0.42381(19) 0.0275(6) Uani 1 1 d . . . . .
H27 H 0.580422 0.308925 0.392657 0.033 Uiso 1 1 calc R U . . .
C28 C 0.4040(3) 0.3122(2) 0.37434(19) 0.0312(6) Uani 1 1 d . . . . .
H28 H 0.410355 0.332833 0.309497 0.037 Uiso 1 1 calc R U . . .
C29 C 0.2901(3) 0.2972(2) 0.4185(2) 0.0333(6) Uani 1 1 d . . . . .
H29 H 0.220602 0.306941 0.383613 0.040 Uiso 1 1 calc R U . . .
C30 C 0.2804(3) 0.2686(2) 0.5116(2) 0.0312(6) Uani 1 1 d . . . . .
H30 H 0.203198 0.259417 0.540817 0.037 Uiso 1 1 calc R U . . .
C31 C 0.7296(2) 0.2576(2) 0.53288(17) 0.0228(5) Uani 1 1 d . . . . .
C32 C 0.7784(2) 0.32302(19) 0.54651(17) 0.0231(5) Uani 1 1 d . . . . .
C33 C 0.8873(2) 0.3446(2) 0.49823(18) 0.0275(5) Uani 1 1 d . . . . .
H33 H 0.917352 0.392061 0.506681 0.033 Uiso 1 1 calc R U . . .
C34 C 0.9495(2) 0.2972(2) 0.43942(18) 0.0291(6) Uani 1 1 d . . . . .
H34 H 1.019364 0.315228 0.404491 0.035 Uiso 1 1 calc R U . . .
C35 C 0.9109(2) 0.2215(2) 0.42984(17) 0.0266(5) Uani 1 1 d . . . . .
C36 C 0.8019(2) 0.1997(2) 0.47852(17) 0.0244(5) Uani 1 1 d . . . . .
C37 C 0.7701(3) 0.1191(2) 0.47254(19) 0.0289(6) Uani 1 1 d . . . . .
H37 H 0.698611 0.102227 0.505756 0.035 Uiso 1 1 calc R U . . .
C38 C 0.8398(3) 0.0652(2) 0.4202(2) 0.0335(6) Uani 1 1 d . . . . .
H38 H 0.817185 0.010847 0.418094 0.040 Uiso 1 1 calc R U . . .
C39 C 0.9452(3) 0.0899(2) 0.3691(2) 0.0342(6) Uani 1 1 d . . . . .
H39 H 0.991828 0.053864 0.331186 0.041 Uiso 1 1 calc R U . . .
C40 C 0.9802(3) 0.1659(2) 0.37433(19) 0.0319(6) Uani 1 1 d . . . . .
H40 H 1.051786 0.181659 0.340359 0.038 Uiso 1 1 calc R U . . .
B1 B 0.7157(3) 0.3108(2) 0.70147(19) 0.0225(6) Uani 1 1 d . . . . .
O5 O 0.12015(16) 0.86801(14) 0.21611(11) 0.0246(4) Uani 1 1 d . . . . .
O6 O 0.33955(16) 0.73990(13) 0.23811(11) 0.0231(4) Uani 1 1 d . . . . .
O7 O 0.18377(16) 0.70508(13) 0.19182(11) 0.0238(4) Uani 1 1 d . . . . .
O8 O 0.23455(16) 0.85997(13) 0.08769(11) 0.0232(4) Uani 1 1 d . . . . .
C41 C 0.2052(2) 0.83552(19) 0.35964(17) 0.0225(5) Uani 1 1 d . . . . .
C42 C 0.1088(2) 0.84354(19) 0.30796(17) 0.0230(5) Uani 1 1 d . . . . .
C43 C -0.0077(2) 0.8302(2) 0.34936(18) 0.0249(5) Uani 1 1 d . . . . .
H43 H -0.073814 0.838213 0.312447 0.030 Uiso 1 1 calc R U . . .
C44 C -0.0262(2) 0.8059(2) 0.44145(18) 0.0260(5) Uani 1 1 d . . . . .
H44 H -0.105919 0.799580 0.467662 0.031 Uiso 1 1 calc R U . . .
C45 C 0.0733(2) 0.7900(2) 0.49825(18) 0.0253(5) Uani 1 1 d . . . . .
C46 C 0.1906(2) 0.8038(2) 0.45747(17) 0.0242(5) Uani 1 1 d . . . . .
C47 C 0.2907(3) 0.7804(2) 0.51748(18) 0.0256(5) Uani 1 1 d . . . . .
H47 H 0.370605 0.787386 0.492374 0.031 Uiso 1 1 calc R U . . .
C48 C 0.2745(3) 0.7481(2) 0.61044(18) 0.0294(6) Uani 1 1 d . . . . .
H48 H 0.343307 0.732539 0.648934 0.035 Uiso 1 1 calc R U . . .
C49 C 0.1567(3) 0.7375(2) 0.65001(18) 0.0307(6) Uani 1 1 d . . . . .
H49 H 0.145572 0.716696 0.714605 0.037 Uiso 1 1 calc R U . . .
C50 C 0.0589(3) 0.7575(2) 0.59477(19) 0.0290(6) Uani 1 1 d . . . . .
H50 H -0.019984 0.749469 0.621512 0.035 Uiso 1 1 calc R U . . .
C51 C 0.3259(2) 0.85219(19) 0.31346(16) 0.0213(5) Uani 1 1 d . . . . .
C52 C 0.3906(2) 0.79839(19) 0.25832(16) 0.0214(5) Uani 1 1 d . . . . .
C53 C 0.5146(2) 0.7989(2) 0.22445(17) 0.0237(5) Uani 1 1 d . . . . .
H53 H 0.559967 0.757434 0.190609 0.028 Uiso 1 1 calc R U . . .
C54 C 0.5695(2) 0.8584(2) 0.23996(17) 0.0253(5) Uani 1 1 d . . . . .
H54 H 0.654713 0.854871 0.220049 0.030 Uiso 1 1 calc R U . . .
C55 C 0.5003(2) 0.9256(2) 0.28564(16) 0.0237(5) Uani 1 1 d . . . . .
C56 C 0.3767(2) 0.9231(2) 0.32247(16) 0.0234(5) Uani 1 1 d . . . . .
C57 C 0.3062(2) 0.9946(2) 0.36350(17) 0.0256(5) Uani 1 1 d . . . . .
H57 H 0.224590 0.993368 0.389441 0.031 Uiso 1 1 calc R U . . .
C58 C 0.3541(3) 1.0658(2) 0.36632(18) 0.0291(6) Uani 1 1 d . . . . .
H58 H 0.304010 1.114444 0.392405 0.035 Uiso 1 1 calc R U . . .
C59 C 0.4767(3) 1.0674(2) 0.33096(18) 0.0311(6) Uani 1 1 d . . . . .
H59 H 0.509354 1.116285 0.333893 0.037 Uiso 1 1 calc R U . . .
C60 C 0.5480(3) 0.9982(2) 0.29250(17) 0.0283(6) Uani 1 1 d . . . . .
H60 H 0.631252 0.998655 0.269869 0.034 Uiso 1 1 calc R U . . .
C61 C 0.1067(2) 0.75562(19) 0.04073(17) 0.0225(5) Uani 1 1 d . . . . .
C62 C 0.0881(2) 0.72653(19) 0.13459(17) 0.0227(5) Uani 1 1 d . . . . .
C63 C -0.0297(2) 0.7153(2) 0.17510(18) 0.0258(5) Uani 1 1 d . . . . .
H63 H -0.038274 0.691315 0.240035 0.031 Uiso 1 1 calc R U . . .
C64 C -0.1306(2) 0.7386(2) 0.12141(18) 0.0272(5) Uani 1 1 d . . . . .
H64 H -0.207999 0.728295 0.149341 0.033 Uiso 1 1 calc R U . . .
C65 C -0.1213(2) 0.7779(2) 0.02463(18) 0.0251(5) Uani 1 1 d . . . . .
C66 C -0.0015(2) 0.78661(19) -0.01683(17) 0.0227(5) Uani 1 1 d . . . . .
C67 C 0.0022(2) 0.8313(2) -0.11411(18) 0.0252(5) Uani 1 1 d . . . . .
H67 H 0.080376 0.838404 -0.143128 0.030 Uiso 1 1 calc R U . . .
C68 C -0.1042(3) 0.8646(2) -0.16740(19) 0.0298(6) Uani 1 1 d . . . . .
H68 H -0.098767 0.893889 -0.232532 0.036 Uiso 1 1 calc R U . . .
C69 C -0.2215(3) 0.8557(2) -0.12641(19) 0.0319(6) Uani 1 1 d . . . . .
H69 H -0.295236 0.879610 -0.163658 0.038 Uiso 1 1 calc R U . . .
C70 C -0.2289(2) 0.8124(2) -0.03243(19) 0.0291(6) Uani 1 1 d . . . . .
H70 H -0.307932 0.805414 -0.005121 0.035 Uiso 1 1 calc R U . . .
C71 C 0.2354(2) 0.7602(2) 0.00255(16) 0.0216(5) Uani 1 1 d . . . . .
C72 C 0.2924(2) 0.81411(19) 0.02741(16) 0.0217(5) Uani 1 1 d . . . . .
C73 C 0.4085(2) 0.8279(2) -0.01214(17) 0.0248(5) Uani 1 1 d . . . . .
H73 H 0.443774 0.867512 0.004187 0.030 Uiso 1 1 calc R U . . .
C74 C 0.4709(2) 0.7849(2) -0.07361(18) 0.0277(6) Uani 1 1 d . . . . .
H74 H 0.547311 0.797200 -0.101538 0.033 Uiso 1 1 calc R U . . .
C75 C 0.4226(2) 0.7220(2) -0.09624(17) 0.0249(5) Uani 1 1 d . . . . .
C76 C 0.3049(2) 0.7079(2) -0.05649(17) 0.0234(5) Uani 1 1 d . . . . .
C77 C 0.2641(2) 0.6389(2) -0.07602(18) 0.0260(5) Uani 1 1 d . . . . .
H77 H 0.186764 0.627083 -0.049883 0.031 Uiso 1 1 calc R U . . .
C78 C 0.3339(3) 0.5890(2) -0.13169(19) 0.0298(6) Uani 1 1 d . . . . .
H78 H 0.305276 0.542325 -0.142616 0.036 Uiso 1 1 calc R U . . .
C79 C 0.4475(3) 0.6063(2) -0.17279(19) 0.0311(6) Uani 1 1 d . . . . .
H79 H 0.494048 0.573064 -0.212738 0.037 Uiso 1 1 calc R U . . .
C80 C 0.4907(2) 0.6711(2) -0.15505(18) 0.0287(6) Uani 1 1 d . . . . .
H80 H 0.567754 0.682260 -0.182677 0.034 Uiso 1 1 calc R U . . .
B2 B 0.2196(3) 0.7939(2) 0.18338(19) 0.0217(5) Uani 1 1 d . . . . .
N2 N 0.3965(2) 0.54501(19) 0.40859(17) 0.0345(5) Uani 1 1 d . . . . .
H2 H 0.442359 0.551610 0.358226 0.041 Uiso 1 1 calc R U . . .
C86 C 0.2705(3) 0.5650(2) 0.4023(2) 0.0331(6) Uani 1 1 d . . . . .
H86 H 0.231689 0.585354 0.344897 0.040 Uiso 1 1 calc R U . . .
C87 C 0.1979(3) 0.5556(2) 0.4805(2) 0.0426(8) Uani 1 1 d . . . . .
H87 H 0.108223 0.567990 0.478920 0.051 Uiso 1 1 calc R U . . .
C88 C 0.2612(4) 0.5267(3) 0.5634(2) 0.0543(10) Uani 1 1 d . . . . .
H88 H 0.213374 0.521037 0.618329 0.065 Uiso 1 1 calc R U . . .
C89 C 0.3911(4) 0.5069(3) 0.5651(2) 0.0494(9) Uani 1 1 d . . . . .
H89 H 0.433912 0.487361 0.620786 0.059 Uiso 1 1 calc R U . . .
C90 C 0.4562(3) 0.5156(2) 0.4871(2) 0.0436(7) Uani 1 1 d . . . . .
H90 H 0.546613 0.500642 0.487642 0.052 Uiso 1 1 calc R U . . .
N1 N 0.7799(2) 0.08699(17) 0.89842(15) 0.0265(5) Uani 1 1 d . . . . .
H1 H 0.761418 0.115973 0.839190 0.032 Uiso 1 1 calc R U . . .
C81 C 0.6846(3) 0.0754(2) 0.95840(19) 0.0309(6) Uani 1 1 d . . . . .
H81 H 0.599297 0.097097 0.936713 0.037 Uiso 1 1 calc R U . . .
C82 C 0.7100(3) 0.0322(2) 1.0507(2) 0.0384(7) Uani 1 1 d . . . . .
H82 H 0.642822 0.024119 1.093646 0.046 Uiso 1 1 calc R U . . .
C83 C 0.8347(3) 0.0006(2) 1.0807(2) 0.0394(7) Uani 1 1 d . . . . .
H83 H 0.853514 -0.028670 1.144760 0.047 Uiso 1 1 calc R U . . .
C84 C 0.9322(3) 0.0115(2) 1.0178(2) 0.0362(7) Uani 1 1 d . . . . .
H84 H 1.018485 -0.011595 1.038142 0.043 Uiso 1 1 calc R U . . .
C85 C 0.9023(3) 0.0563(2) 0.9250(2) 0.0309(6) Uani 1 1 d . . . . .
H85 H 0.967683 0.065243 0.880538 0.037 Uiso 1 1 calc R U . . .
O9 O 0.1057(2) 0.06921(19) 0.74829(16) 0.0511(6) Uani 1 1 d . . . . .
C91 C 0.2284(3) -0.0105(2) 0.7596(2) 0.0335(6) Uani 1 1 d . . . . .
H91A H 0.243632 -0.059519 0.824796 0.040 Uiso 1 1 calc R U . . .
H91B H 0.297545 0.020240 0.740395 0.040 Uiso 1 1 calc R U . . .
C92 C 0.2272(3) -0.0668(2) 0.69932(19) 0.0328(6) Uani 1 1 d . . . . .
H92A H 0.197385 -0.126578 0.733814 0.039 Uiso 1 1 calc R U . . .
H92B H 0.313595 -0.091780 0.674324 0.039 Uiso 1 1 calc R U . . .
C93 C 0.1317(3) 0.0179(3) 0.6232(2) 0.0396(7) Uani 1 1 d . . . . .
H93A H 0.174689 0.060872 0.573143 0.048 Uiso 1 1 calc R U . . .
H93B H 0.088504 -0.012329 0.597163 0.048 Uiso 1 1 calc R U . . .
C94 C 0.0372(3) 0.0811(2) 0.6732(2) 0.0357(6) Uani 1 1 d . . . . .
H94A H 0.003020 0.155381 0.631275 0.043 Uiso 1 1 calc R U . . .
H94B H -0.035837 0.055307 0.695854 0.043 Uiso 1 1 calc R U . . .
O13 O 0.5604(2) 0.5341(2) 0.26395(16) 0.0564(6) Uani 1 1 d . U . . .
C107 C 0.5142(4) 0.5425(3) 0.1802(2) 0.0550(9) Uani 1 1 d D U . . .
H10A H 0.465000 0.615653 0.141516 0.066 Uiso 0.735(8) 1 calc R U P A 1
H10B H 0.459649 0.499203 0.192799 0.066 Uiso 0.735(8) 1 calc R U P A 1
H10C H 0.451839 0.505059 0.198014 0.066 Uiso 0.265(8) 1 calc R U P A 2
H10D H 0.464541 0.617026 0.146150 0.066 Uiso 0.265(8) 1 calc R U P A 2
C108 C 0.6432(7) 0.4999(6) 0.1344(4) 0.0585(16) Uani 0.735(8) 1 d D U P A 1
H10E H 0.632408 0.464419 0.096933 0.070 Uiso 0.735(8) 1 calc R U P A 1
H10F H 0.676208 0.556543 0.094971 0.070 Uiso 0.735(8) 1 calc R U P A 1
C109 C 0.7325(5) 0.4230(4) 0.2168(3) 0.0509(12) Uani 0.735(8) 1 d D U P A 1
H10G H 0.714275 0.357109 0.247366 0.061 Uiso 0.735(8) 1 calc R U P A 1
H10H H 0.824444 0.407809 0.199781 0.061 Uiso 0.735(8) 1 calc R U P A 1
C110 C 0.6958(3) 0.4840(3) 0.2728(3) 0.0530(8) Uani 1 1 d D U . . .
H11O H 0.720613 0.438273 0.337947 0.064 Uiso 0.735(8) 1 calc R U P A 1
H11P H 0.739285 0.536270 0.251497 0.064 Uiso 0.735(8) 1 calc R U P A 1
H11Q H 0.722016 0.408681 0.312200 0.064 Uiso 0.265(8) 1 calc R U P A 2
H11R H 0.739138 0.518424 0.293716 0.064 Uiso 0.265(8) 1 calc R U P A 2
C117 C 0.7146(16) 0.5089(15) 0.1568(11) 0.065(3) Uani 0.265(8) 1 d D U P A 2
H11S H 0.724805 0.577750 0.123737 0.078 Uiso 0.265(8) 1 calc R U P A 2
H11T H 0.793435 0.455430 0.147660 0.078 Uiso 0.265(8) 1 calc R U P A 2
C118 C 0.5981(16) 0.5078(18) 0.1172(13) 0.056(3) Uani 0.265(8) 1 d D U P A 2
H11U H 0.577932 0.557575 0.052526 0.067 Uiso 0.265(8) 1 calc R U P A 2
H11V H 0.605041 0.437348 0.124161 0.067 Uiso 0.265(8) 1 calc R U P A 2
O12 O 0.8790(2) 0.5836(2) 0.49538(18) 0.0514(6) Uani 1 1 d . U . . .
C103 C 0.8185(3) 0.5867(3) 0.5804(2) 0.0441(7) Uani 1 1 d . U . . .
H10Q H 0.840270 0.635290 0.597684 0.053 Uiso 1 1 calc R U . . .
H10R H 0.847853 0.516534 0.630461 0.053 Uiso 1 1 calc R U . . .
C104 C 0.6760(3) 0.6232(2) 0.5645(2) 0.0413(7) Uani 1 1 d D U . . .
H10S H 0.646196 0.563990 0.578643 0.050 Uiso 0.713(10) 1 calc R U P B 1
H10T H 0.627187 0.663636 0.601724 0.050 Uiso 0.713(10) 1 calc R U P B 1
H10U H 0.632045 0.692443 0.567479 0.050 Uiso 0.287(10) 1 calc R U P B 2
H10V H 0.637337 0.572998 0.609785 0.050 Uiso 0.287(10) 1 calc R U P B 2
C105 C 0.6633(4) 0.6897(4) 0.4652(3) 0.0357(11) Uani 0.713(10) 1 d D U P B 1
H10W H 0.660729 0.760428 0.453904 0.043 Uiso 0.713(10) 1 calc R U P B 1
H10X H 0.584644 0.695209 0.438503 0.043 Uiso 0.713(10) 1 calc R U P B 1
C106 C 0.7830(3) 0.6330(3) 0.4259(3) 0.0566(9) Uani 1 1 d D U . . .
H10Y H 0.767730 0.580768 0.409899 0.068 Uiso 0.713(10) 1 calc R U P B 1
H H 0.809315 0.682557 0.369838 0.068 Uiso 0.713(10) 1 calc R U P B 1
HA H 0.776479 0.706747 0.392425 0.068 Uiso 0.287(10) 1 calc R U P B 2
HB H 0.808721 0.598899 0.381388 0.068 Uiso 0.287(10) 1 calc R U P B 2
C121 C 0.6683(11) 0.6290(13) 0.4595(8) 0.046(2) Uani 0.287(10) 1 d D U P B 2
H12C H 0.655312 0.566490 0.461025 0.055 Uiso 0.287(10) 1 calc R U P B 2
H12D H 0.597947 0.692041 0.422821 0.055 Uiso 0.287(10) 1 calc R U P B 2
O10 O 0.6901(2) 0.84439(19) 0.58052(16) 0.0455(5) Uani 1 1 d . . . . .
C95 C 0.7126(3) 0.8750(3) 0.6490(2) 0.0385(7) Uani 1 1 d . . . . .
H95A H 0.783525 0.903685 0.630411 0.046 Uiso 1 1 calc R U . . .
H95B H 0.736502 0.814373 0.708465 0.046 Uiso 1 1 calc R U . . .
C96 C 0.5870(3) 0.9585(2) 0.6584(2) 0.0343(6) Uani 1 1 d . . . . .
H96A H 0.540829 0.929542 0.714908 0.041 Uiso 1 1 calc R U . . .
H96B H 0.603718 1.018549 0.659228 0.041 Uiso 1 1 calc R U . . .
C97 C 0.5114(3) 0.9895(2) 0.57267(19) 0.0315(6) Uani 1 1 d . . . . .
H97A H 0.417344 1.013459 0.582781 0.038 Uiso 1 1 calc R U . . .
H97B H 0.533264 1.044684 0.519406 0.038 Uiso 1 1 calc R U . . .
C98 C 0.5567(3) 0.8879(2) 0.5595(2) 0.0354(6) Uani 1 1 d . . . . .
H98A H 0.511271 0.840936 0.601375 0.043 Uiso 1 1 calc R U . . .
H98B H 0.541309 0.900354 0.495240 0.043 Uiso 1 1 calc R U . . .
O11 O 0.3822(2) 0.0972(2) 0.97952(18) 0.0595(7) Uani 1 1 d D U . . .
C99 C 0.2861(6) 0.1488(7) 0.9135(5) 0.0561(18) Uani 0.655(13) 1 d D U P C 1
H99A H 0.311102 0.124632 0.862324 0.067 Uiso 0.655(13) 1 calc R U P C 1
H99B H 0.268262 0.224862 0.888496 0.067 Uiso 0.655(13) 1 calc R U P C 1
C100 C 0.1698(5) 0.1235(5) 0.9614(3) 0.0351(14) Uani 0.655(13) 1 d D U P C 1
H10I H 0.170455 0.056690 0.962688 0.042 Uiso 0.655(13) 1 calc R U P C 1
H10J H 0.088946 0.179481 0.931574 0.042 Uiso 0.655(13) 1 calc R U P C 1
C101 C 0.1866(3) 0.1155(3) 1.0618(2) 0.0477(7) Uani 1 1 d D U . . .
H10K H 0.148210 0.184335 1.066198 0.057 Uiso 0.655(13) 1 calc R U P C 1
H10L H 0.148335 0.066090 1.108856 0.057 Uiso 0.655(13) 1 calc R U P C 1
H10M H 0.153753 0.056762 1.083210 0.057 Uiso 0.345(13) 1 calc R U P C 2
H10N H 0.147542 0.157416 1.099393 0.057 Uiso 0.345(13) 1 calc R U P C 2
C102 C 0.3314(3) 0.0750(3) 1.0706(2) 0.0429(7) Uani 1 1 d D U . . .
H10O H 0.359024 0.109676 1.101601 0.052 Uiso 1 1 calc R U . . .
H10P H 0.363111 -0.001015 1.107389 0.052 Uiso 1 1 calc R U . . .
C115 C 0.1570(10) 0.1743(12) 0.9729(7) 0.048(2) Uani 0.345(13) 1 d D U P C 2
H11W H 0.154003 0.246226 0.957303 0.058 Uiso 0.345(13) 1 calc R U P C 2
H11X H 0.072667 0.176949 0.957172 0.058 Uiso 0.345(13) 1 calc R U P C 2
C116 C 0.2633(13) 0.1212(12) 0.9234(9) 0.045(2) Uani 0.345(13) 1 d D U P C 2
H11Y H 0.267099 0.167663 0.858294 0.054 Uiso 0.345(13) 1 calc R U P C 2
HC H 0.254616 0.056603 0.926185 0.054 Uiso 0.345(13) 1 calc R U P C 2
O14A O 0.1376(5) 0.3418(3) 0.2394(2) 0.0545(12) Uani 0.616(5) 1 d . U P D 1
C111 C 0.0838(7) 0.4537(4) 0.2034(4) 0.0513(13) Uani 0.616(5) 1 d . U P D 1
H11A H 0.004420 0.476884 0.236585 0.062 Uiso 0.616(5) 1 calc R U P D 1
H11B H 0.146378 0.483075 0.210341 0.062 Uiso 0.616(5) 1 calc R U P D 1
C112 C 0.0558(4) 0.4866(3) 0.1096(3) 0.0587(9) Uani 1 1 d . U . . .
H11C H 0.073139 0.552099 0.073158 0.070 Uiso 0.616(5) 1 calc R U P D 1
H11D H -0.036191 0.499405 0.101333 0.070 Uiso 0.616(5) 1 calc R U P D 1
H11E H -0.022329 0.503887 0.145949 0.070 Uiso 0.384(5) 1 calc R U P D 2
H11F H 0.048263 0.545349 0.049338 0.070 Uiso 0.384(5) 1 calc R U P D 2
C113 C 0.1393(9) 0.4025(6) 0.0781(5) 0.069(2) Uani 0.616(5) 1 d . U P D 1
H11G H 0.090762 0.394283 0.035806 0.083 Uiso 0.616(5) 1 calc R U P D 1
H11H H 0.215585 0.418953 0.045727 0.083 Uiso 0.616(5) 1 calc R U P D 1
C114 C 0.1787(4) 0.3068(3) 0.1621(2) 0.0596(9) Uani 1 1 d . U . . .
H11I H 0.273237 0.271222 0.164083 0.071 Uiso 0.616(5) 1 calc R U P D 1
H11J H 0.136100 0.258248 0.164967 0.071 Uiso 0.616(5) 1 calc R U P D 1
H11K H 0.242566 0.265852 0.130123 0.071 Uiso 0.384(5) 1 calc R U P D 2
H11L H 0.140471 0.259074 0.211291 0.071 Uiso 0.384(5) 1 calc R U P D 2
O14B O 0.2438(9) 0.3440(5) 0.2033(5) 0.067(2) Uani 0.384(5) 1 d . U P D 2
C119 C 0.1856(12) 0.4554(8) 0.1647(8) 0.066(2) Uani 0.384(5) 1 d . U P D 2
H11M H 0.246177 0.486677 0.122337 0.080 Uiso 0.384(5) 1 calc R U P D 2
H11N H 0.164700 0.482089 0.214343 0.080 Uiso 0.384(5) 1 calc R U P D 2
C120 C 0.0810(16) 0.3849(9) 0.0990(11) 0.076(3) Uani 0.384(5) 1 d . U P D 2
H12A H 0.001560 0.366972 0.111504 0.091 Uiso 0.384(5) 1 calc R U P D 2
H12B H 0.108242 0.391861 0.035509 0.091 Uiso 0.384(5) 1 calc R U P D 2

loop_
_atom_site_aniso_label
_atom_site_aniso_U_11
_atom_site_aniso_U_22
_atom_site_aniso_U_33
_atom_site_aniso_U_23
_atom_site_aniso_U_13
_atom_site_aniso_U_12
O1 0.0194(8) 0.0262(9) 0.0260(9) -0.0109(7) -0.0049(7) -0.0064(7)
O2 0.0202(9) 0.0265(9) 0.0254(9) -0.0098(7) -0.0046(7) -0.0050(7)
O3 0.0223(9) 0.0239(9) 0.0255(9) -0.0078(7) -0.0060(7) -0.0080(7)
O4 0.0229(9) 0.0250(9) 0.0249(9) -0.0098(7) -0.0034(7) -0.0079(7)
C1 0.0187(12) 0.0247(13) 0.0222(12) -0.0057(10) -0.0057(10) -0.0056(10)
C2 0.0206(12) 0.0229(12) 0.0213(12) -0.0044(10) -0.0076(10) -0.0066(10)
C3 0.0211(12) 0.0279(13) 0.0220(12) -0.0069(11) -0.0039(10) -0.0058(11)
C4 0.0184(12) 0.0328(14) 0.0254(13) -0.0064(11) -0.0011(10) -0.0100(11)
C5 0.0237(13) 0.0293(14) 0.0241(13) -0.0046(11) -0.0047(10) -0.0114(11)
C6 0.0217(12) 0.0272(13) 0.0212(12) -0.0046(10) -0.0067(10) -0.0088(11)
C7 0.0247(13) 0.0292(13) 0.0270(13) -0.0105(11) -0.0038(10) -0.0092(11)
C8 0.0357(15) 0.0298(14) 0.0313(14) -0.0132(12) -0.0050(12) -0.0125(12)
C9 0.0372(16) 0.0344(15) 0.0333(15) -0.0087(12) -0.0077(12) -0.0191(13)
C10 0.0295(14) 0.0360(15) 0.0276(13) -0.0075(12) -0.0043(11) -0.0177(13)
C11 0.0215(13) 0.0224(12) 0.0271(13) -0.0099(11) -0.0010(10) -0.0063(10)
C12 0.0204(12) 0.0224(12) 0.0273(13) -0.0107(10) -0.0027(10) -0.0054(10)
C13 0.0181(12) 0.0258(13) 0.0375(15) -0.0148(12) -0.0026(10) -0.0050(11)
C14 0.0189(13) 0.0310(14) 0.0384(15) -0.0148(12) 0.0045(11) -0.0096(11)
C15 0.0287(14) 0.0281(14) 0.0329(15) -0.0140(12) 0.0054(11) -0.0107(12)
C16 0.0234(13) 0.0241(12) 0.0280(13) -0.0103(11) -0.0009(10) -0.0081(11)
C17 0.0282(14) 0.0305(14) 0.0272(14) -0.0108(11) 0.0003(11) -0.0126(12)
C18 0.0355(16) 0.0372(15) 0.0274(14) -0.0100(12) -0.0036(12) -0.0144(13)
C19 0.0448(18) 0.0426(17) 0.0271(14) -0.0101(13) 0.0057(13) -0.0217(15)
C20 0.0341(16) 0.0417(16) 0.0322(15) -0.0126(13) 0.0070(12) -0.0189(14)
C21 0.0185(12) 0.0217(12) 0.0297(13) -0.0104(11) -0.0032(10) -0.0049(10)
C22 0.0205(12) 0.0224(12) 0.0277(13) -0.0095(10) -0.0041(10) -0.0080(10)
C23 0.0247(13) 0.0290(13) 0.0295(13) -0.0138(11) 0.0019(11) -0.0088(11)
C24 0.0208(13) 0.0331(14) 0.0355(15) -0.0170(12) 0.0042(11) -0.0112(11)
C25 0.0191(13) 0.0287(13) 0.0354(14) -0.0155(12) -0.0004(11) -0.0076(11)
C26 0.0184(12) 0.0249(13) 0.0313(13) -0.0140(11) -0.0032(10) -0.0058(10)
C27 0.0206(13) 0.0303(14) 0.0337(14) -0.0143(12) -0.0018(11) -0.0082(11)
C28 0.0272(14) 0.0372(15) 0.0313(14) -0.0146(12) -0.0066(11) -0.0095(12)
C29 0.0227(14) 0.0391(16) 0.0420(16) -0.0191(14) -0.0091(12) -0.0076(12)
C30 0.0190(13) 0.0373(15) 0.0422(16) -0.0191(13) -0.0010(11) -0.0103(12)
C31 0.0168(12) 0.0253(13) 0.0231(12) -0.0070(10) -0.0044(9) -0.0049(10)
C32 0.0198(12) 0.0240(13) 0.0224(12) -0.0066(10) -0.0065(10) -0.0044(10)
C33 0.0219(13) 0.0305(14) 0.0282(13) -0.0071(11) -0.0062(10) -0.0096(11)
C34 0.0198(13) 0.0354(15) 0.0277(13) -0.0067(12) -0.0031(10) -0.0100(12)
C35 0.0186(12) 0.0304(14) 0.0250(13) -0.0072(11) -0.0045(10) -0.0047(11)
C36 0.0195(12) 0.0275(13) 0.0217(12) -0.0070(10) -0.0054(10) -0.0043(11)
C37 0.0246(13) 0.0314(14) 0.0315(14) -0.0136(12) -0.0008(11) -0.0083(11)
C38 0.0305(15) 0.0335(15) 0.0371(15) -0.0174(13) -0.0064(12) -0.0051(12)
C39 0.0249(14) 0.0385(16) 0.0338(15) -0.0180(13) -0.0036(11) 0.0007(12)
C40 0.0214(13) 0.0389(15) 0.0280(14) -0.0103(12) -0.0018(11) -0.0045(12)
B1 0.0186(13) 0.0242(14) 0.0240(14) -0.0082(11) -0.0053(11) -0.0060(12)
O5 0.0213(9) 0.0286(9) 0.0214(9) -0.0088(7) -0.0051(7) -0.0052(8)
O6 0.0206(8) 0.0269(9) 0.0225(8) -0.0097(7) -0.0052(7) -0.0067(7)
O7 0.0227(9) 0.0262(9) 0.0224(9) -0.0070(7) -0.0053(7) -0.0091(7)
O8 0.0232(9) 0.0264(9) 0.0213(9) -0.0097(7) -0.0029(7) -0.0084(8)
C41 0.0207(12) 0.0236(13) 0.0228(12) -0.0089(10) -0.0014(10) -0.0066(11)
C42 0.0224(13) 0.0234(12) 0.0222(12) -0.0090(10) -0.0011(10) -0.0062(10)
C43 0.0183(12) 0.0270(13) 0.0310(14) -0.0131(11) -0.0030(10) -0.0063(11)
C44 0.0216(13) 0.0280(13) 0.0299(14) -0.0129(11) 0.0023(10) -0.0092(11)
C45 0.0250(13) 0.0236(12) 0.0269(13) -0.0106(11) 0.0023(11) -0.0079(11)
C46 0.0237(13) 0.0256(13) 0.0245(13) -0.0105(10) 0.0007(10) -0.0090(11)
C47 0.0260(13) 0.0285(13) 0.0245(13) -0.0111(11) 0.0001(10) -0.0108(11)
C48 0.0344(15) 0.0323(14) 0.0230(13) -0.0099(11) -0.0028(11) -0.0129(12)
C49 0.0383(16) 0.0331(14) 0.0222(13) -0.0103(11) 0.0026(11) -0.0152(13)
C50 0.0291(14) 0.0332(14) 0.0288(14) -0.0146(12) 0.0083(11) -0.0150(12)
C51 0.0188(12) 0.0246(13) 0.0174(11) -0.0053(10) -0.0050(9) -0.0055(10)
C52 0.0205(12) 0.0231(12) 0.0175(11) -0.0048(10) -0.0054(9) -0.0056(10)
C53 0.0202(12) 0.0275(13) 0.0207(12) -0.0086(10) -0.0034(9) -0.0049(11)
C54 0.0194(12) 0.0321(14) 0.0205(12) -0.0068(11) -0.0019(9) -0.0077(11)
C55 0.0212(13) 0.0275(13) 0.0184(12) -0.0045(10) -0.0029(9) -0.0078(11)
C56 0.0222(12) 0.0279(13) 0.0177(11) -0.0055(10) -0.0042(9) -0.0081(11)
C57 0.0244(13) 0.0295(13) 0.0238(12) -0.0111(11) -0.0010(10) -0.0090(11)
C58 0.0304(14) 0.0306(14) 0.0274(13) -0.0115(11) -0.0014(11) -0.0107(12)
C59 0.0369(15) 0.0333(15) 0.0272(13) -0.0093(12) 0.0001(11) -0.0193(13)
C60 0.0272(14) 0.0366(15) 0.0224(13) -0.0082(11) 0.0004(10) -0.0164(12)
C61 0.0212(12) 0.0223(12) 0.0260(13) -0.0096(10) -0.0019(10) -0.0084(11)
C62 0.0202(12) 0.0241(13) 0.0241(13) -0.0078(10) -0.0037(10) -0.0083(10)
C63 0.0256(13) 0.0289(13) 0.0247(12) -0.0114(11) 0.0016(10) -0.0107(11)
C64 0.0221(13) 0.0325(14) 0.0311(14) -0.0147(12) 0.0035(11) -0.0123(11)
C65 0.0202(13) 0.0272(13) 0.0317(14) -0.0149(11) 0.0000(10) -0.0082(11)
C66 0.0205(12) 0.0249(13) 0.0253(13) -0.0110(11) -0.0032(10) -0.0081(11)
C67 0.0210(12) 0.0293(13) 0.0274(13) -0.0111(11) -0.0013(10) -0.0104(11)
C68 0.0290(14) 0.0365(15) 0.0270(13) -0.0123(12) -0.0061(11) -0.0125(12)
C69 0.0242(13) 0.0415(16) 0.0342(15) -0.0157(13) -0.0089(11) -0.0114(12)
C70 0.0201(13) 0.0371(15) 0.0364(15) -0.0186(12) -0.0004(11) -0.0116(12)
C71 0.0169(12) 0.0251(12) 0.0199(11) -0.0061(10) -0.0050(9) -0.0053(10)
C72 0.0202(12) 0.0243(12) 0.0168(11) -0.0046(10) -0.0060(9) -0.0054(10)
C73 0.0212(12) 0.0305(13) 0.0235(12) -0.0080(11) -0.0061(10) -0.0104(11)
C74 0.0172(12) 0.0391(15) 0.0254(13) -0.0094(12) -0.0017(10) -0.0113(12)
C75 0.0184(12) 0.0300(13) 0.0222(12) -0.0072(11) -0.0046(10) -0.0057(11)
C76 0.0195(12) 0.0264(13) 0.0213(12) -0.0065(10) -0.0047(10) -0.0060(11)
C77 0.0200(12) 0.0305(14) 0.0280(13) -0.0115(11) -0.0025(10) -0.0081(11)
C78 0.0285(14) 0.0304(14) 0.0316(14) -0.0142(12) -0.0073(11) -0.0062(12)
C79 0.0262(14) 0.0320(15) 0.0307(14) -0.0149(12) -0.0043(11) -0.0005(12)
C80 0.0185(13) 0.0334(14) 0.0279(13) -0.0100(11) -0.0022(10) -0.0037(11)
B2 0.0186(13) 0.0261(14) 0.0212(13) -0.0093(11) -0.0037(10) -0.0071(12)
N2 0.0291(13) 0.0383(13) 0.0327(13) -0.0146(11) -0.0017(10) -0.0063(11)
C86 0.0311(15) 0.0288(14) 0.0322(14) -0.0058(12) -0.0083(11) -0.0065(12)
C87 0.0340(16) 0.0296(15) 0.058(2) -0.0151(15) 0.0088(15) -0.0095(13)
C88 0.102(3) 0.0304(16) 0.0285(16) -0.0117(13) 0.0204(18) -0.0267(19)
C89 0.070(3) 0.0320(16) 0.0389(18) -0.0114(14) -0.0212(17) -0.0051(17)
C90 0.0432(18) 0.0337(16) 0.0488(19) -0.0187(14) -0.0219(15) 0.0031(14)
N1 0.0279(11) 0.0258(11) 0.0236(11) -0.0076(9) -0.0059(9) -0.0071(9)
C81 0.0269(14) 0.0259(13) 0.0364(15) -0.0095(12) -0.0025(11) -0.0070(12)
C82 0.0436(18) 0.0309(15) 0.0323(15) -0.0083(12) 0.0024(13) -0.0091(14)
C83 0.058(2) 0.0276(14) 0.0264(14) -0.0069(11) -0.0108(13) -0.0078(14)
C84 0.0356(16) 0.0244(14) 0.0462(17) -0.0115(13) -0.0200(13) -0.0031(12)
C85 0.0262(14) 0.0272(14) 0.0402(15) -0.0145(12) -0.0024(11) -0.0075(12)
O9 0.0409(13) 0.0553(14) 0.0487(13) -0.0329(12) -0.0191(10) 0.0139(11)
C91 0.0269(14) 0.0315(15) 0.0374(15) -0.0115(12) -0.0051(12) -0.0051(12)
C92 0.0309(15) 0.0320(14) 0.0330(15) -0.0126(12) 0.0065(12) -0.0104(12)
C93 0.0398(17) 0.0445(18) 0.0324(15) -0.0168(14) -0.0017(13) -0.0094(14)
C94 0.0306(15) 0.0367(15) 0.0327(15) -0.0110(13) -0.0064(12) -0.0045(13)
O13 0.0325(11) 0.0733(16) 0.0385(12) -0.0191(12) -0.0015(9) 0.0064(11)
C107 0.0513(19) 0.060(2) 0.0397(16) -0.0212(16) -0.0016(13) -0.0015(16)
C108 0.057(3) 0.065(3) 0.046(2) -0.027(2) 0.008(2) -0.009(3)
C109 0.039(2) 0.053(3) 0.054(3) -0.021(2) 0.0067(18) -0.0100(19)
C110 0.0334(15) 0.0526(19) 0.067(2) -0.0236(17) 0.0046(14) -0.0100(14)
C117 0.051(4) 0.075(6) 0.065(4) -0.030(5) 0.014(3) -0.020(5)
C118 0.052(5) 0.057(5) 0.052(4) -0.025(4) 0.012(3) -0.011(5)
O12 0.0282(10) 0.0581(14) 0.0610(14) -0.0170(12) -0.0044(9) -0.0128(10)
C103 0.0467(17) 0.0361(16) 0.0451(15) -0.0072(13) -0.0133(12) -0.0144(14)
C104 0.0405(15) 0.0336(15) 0.0414(15) -0.0106(12) 0.0013(12) -0.0085(13)
C105 0.0326(19) 0.036(2) 0.0360(18) -0.0117(16) -0.0034(14) -0.0097(16)
C106 0.0382(16) 0.070(2) 0.0463(17) -0.0189(17) -0.0027(12) -0.0058(16)
C121 0.035(3) 0.050(6) 0.040(3) -0.009(4) -0.009(2) -0.008(4)
O10 0.0317(11) 0.0581(14) 0.0561(14) -0.0362(12) -0.0030(10) -0.0084(10)
C95 0.0344(16) 0.0426(17) 0.0413(17) -0.0202(14) -0.0046(13) -0.0101(14)
C96 0.0320(15) 0.0408(16) 0.0322(14) -0.0170(13) 0.0014(12) -0.0121(13)
C97 0.0274(14) 0.0352(15) 0.0329(14) -0.0117(12) -0.0017(11) -0.0130(12)
C98 0.0306(15) 0.0418(16) 0.0360(15) -0.0152(13) -0.0031(12) -0.0135(13)
O11 0.0297(11) 0.0792(18) 0.0522(13) -0.0068(12) -0.0049(9) -0.0194(12)
C99 0.036(2) 0.080(4) 0.041(2) 0.003(3) -0.0052(17) -0.036(3)
C100 0.024(2) 0.042(3) 0.0312(19) -0.003(2) -0.0033(16) -0.014(2)
C101 0.0433(16) 0.0556(19) 0.0505(16) -0.0277(15) 0.0038(13) -0.0172(15)
C102 0.0465(16) 0.0399(16) 0.0422(14) -0.0127(13) -0.0146(12) -0.0129(14)
C115 0.032(3) 0.058(5) 0.050(3) -0.017(3) -0.001(2) -0.015(3)
C116 0.038(4) 0.054(5) 0.036(3) -0.010(4) -0.005(3) -0.013(4)
O14A 0.089(3) 0.0415(18) 0.0323(17) -0.0133(14) -0.0106(18) -0.0189(19)
C111 0.066(3) 0.039(2) 0.050(2) -0.016(2) 0.000(2) -0.019(2)
C112 0.068(2) 0.0451(17) 0.0550(18) -0.0158(15) 0.0002(16) -0.0150(16)
C113 0.098(5) 0.050(3) 0.032(2) -0.0105(19) 0.011(3) -0.007(3)
C114 0.084(3) 0.0519(18) 0.0366(16) -0.0168(14) -0.0128(16) -0.0128(17)
O14B 0.088(4) 0.047(3) 0.060(4) -0.017(3) -0.030(3) -0.010(3)
C119 0.083(5) 0.047(3) 0.061(5) -0.013(3) -0.020(4) -0.015(3)
C120 0.094(6) 0.050(4) 0.077(6) -0.023(4) -0.037(4) -0.006(4)

loop_
_atom_type_symbol
_atom_type_description
_atom_type_scat_dispersion_real
_atom_type_scat_dispersion_imag
_atom_type_scat_source
C C 0.0181 0.0091 'International Tables Vol C Tables 4.2.6.8 and 6.1.1.4'
H H 0.0000 0.0000 'International Tables Vol C Tables 4.2.6.8 and 6.1.1.4'
B B 0.0090 0.0039 'International Tables Vol C Tables 4.2.6.8 and 6.1.1.4'
N N 0.0311 0.0180 'International Tables Vol C Tables 4.2.6.8 and 6.1.1.4'
O O 0.0492 0.0322 'International Tables Vol C Tables 4.2.6.8 and 6.1.1.4'

loop_
_exptl_crystal_face_index_h
_exptl_crystal_face_index_k
_exptl_crystal_face_index_l
_exptl_crystal_face_perp_dist
1 9 7 0.0331
-1 -9 -7 0.0345
3 -7 -2 0.0581
-5 0 -6 0.0871
6 4 -4 0.0649
3 -4 5 0.0538
-2 -5 6 0.0578
-7 0 0 0.0960
-1 4 -6 0.0850
5 -3 -5 0.0602
2 -3 -9 0.0655
-6 -8 -3 0.0807
5 9 1 0.0620
0 8 -1 0.0755
0 -1 9 0.0488
7 2 -3 0.0680
7 6 1 0.0652

loop_
_geom_angle_atom_site_label_1
_geom_angle_atom_site_label_2
_geom_angle_atom_site_label_3
_geom_angle
_geom_angle_site_symmetry_1
_geom_angle_site_symmetry_3
_geom_angle_publ_flag
C2 O1 B1 119.35(19) . . ?
C12 O2 B1 116.84(19) . . ?
C22 O3 B1 117.99(19) . . ?
C32 O4 B1 118.39(19) . . ?
C2 C1 C6 118.4(2) . . ?
C2 C1 C11 119.1(2) . . ?
C6 C1 C11 122.5(2) . . ?
O1 C2 C1 121.4(2) . . ?
O1 C2 C3 117.2(2) . . ?
C1 C2 C3 121.3(2) . . ?
C2 C3 H3 119.8 . . ?
C4 C3 C2 120.4(2) . . ?
C4 C3 H3 119.8 . . ?
C3 C4 H4 119.6 . . ?
C3 C4 C5 120.7(2) . . ?
C5 C4 H4 119.6 . . ?
C4 C5 C6 119.1(2) . . ?
C4 C5 C10 121.8(2) . . ?
C10 C5 C6 119.0(2) . . ?
C5 C6 C1 119.2(2) . . ?
C7 C6 C1 122.5(2) . . ?
C7 C6 C5 118.2(2) . . ?
C6 C7 H7 119.4 . . ?
C8 C7 C6 121.2(2) . . ?
C8 C7 H7 119.4 . . ?
C7 C8 H8 119.8 . . ?
C7 C8 C9 120.4(2) . . ?
C9 C8 H8 119.8 . . ?
C8 C9 H9 120.1 . . ?
C10 C9 C8 119.8(2) . . ?
C10 C9 H9 120.1 . . ?
C5 C10 H10 119.3 . . ?
C9 C10 C5 121.4(2) . . ?
C9 C10 H10 119.3 . . ?
C12 C11 C1 119.3(2) . . ?
C12 C11 C16 118.9(2) . . ?
C16 C11 C1 121.7(2) . . ?
O2 C12 C11 121.2(2) . . ?
O2 C12 C13 117.7(2) . . ?
C11 C12 C13 121.0(2) . . ?
C12 C13 H13 119.7 . . ?
C14 C13 C12 120.5(2) . . ?
C14 C13 H13 119.7 . . ?
C13 C14 H14 119.6 . . ?
C13 C14 C15 120.8(2) . . ?
C15 C14 H14 119.6 . . ?
C14 C15 C16 118.8(2) . . ?
C14 C15 C20 121.8(2) . . ?
C20 C15 C16 119.3(3) . . ?
C11 C16 C15 119.6(2) . . ?
C17 C16 C11 123.0(2) . . ?
C17 C16 C15 117.3(2) . . ?
C16 C17 H17 119.1 . . ?
C18 C17 C16 121.7(2) . . ?
C18 C17 H17 119.1 . . ?
C17 C18 H18 119.8 . . ?
C17 C18 C19 120.4(3) . . ?
C19 C18 H18 119.8 . . ?
C18 C19 H19 120.2 . . ?
C20 C19 C18 119.6(3) . . ?
C20 C19 H19 120.2 . . ?
C15 C20 H20 119.3 . . ?
C19 C20 C15 121.5(3) . . ?
C19 C20 H20 119.3 . . ?
C22 C21 C26 119.0(2) . . ?
C22 C21 C31 119.6(2) . . ?
C26 C21 C31 121.3(2) . . ?
O3 C22 C21 120.8(2) . . ?
O3 C22 C23 117.8(2) . . ?
C21 C22 C23 121.3(2) . . ?
C22 C23 H23 119.9 . . ?
C24 C23 C22 120.3(2) . . ?
C24 C23 H23 119.9 . . ?
C23 C24 H24 119.6 . . ?
C23 C24 C25 120.9(2) . . ?
C25 C24 H24 119.6 . . ?
C24 C25 C26 119.3(2) . . ?
C24 C25 C30 121.7(2) . . ?
C30 C25 C26 118.9(2) . . ?
C25 C26 C21 119.0(2) . . ?
C27 C26 C21 122.9(2) . . ?
C27 C26 C25 118.0(2) . . ?
C26 C27 H27 119.4 . . ?
C28 C27 C26 121.2(2) . . ?
C28 C27 H27 119.4 . . ?
C27 C28 H28 119.6 . . ?
C27 C28 C29 120.7(3) . . ?
C29 C28 H28 119.6 . . ?
C28 C29 H29 120.2 . . ?
C30 C29 C28 119.7(2) . . ?
C30 C29 H29 120.2 . . ?
C25 C30 H30 119.3 . . ?
C29 C30 C25 121.3(2) . . ?
C29 C30 H30 119.3 . . ?
C32 C31 C21 119.5(2) . . ?
C32 C31 C36 118.6(2) . . ?
C36 C31 C21 121.9(2) . . ?
O4 C32 C31 120.7(2) . . ?
O4 C32 C33 117.9(2) . . ?
C31 C32 C33 121.2(2) . . ?
C32 C33 H33 120.0 . . ?
C34 C33 C32 120.1(2) . . ?
C34 C33 H33 120.0 . . ?
C33 C34 H34 119.6 . . ?
C33 C34 C35 120.9(2) . . ?
C35 C34 H34 119.6 . . ?
C34 C35 C40 121.7(2) . . ?
C36 C35 C34 119.0(2) . . ?
C36 C35 C40 119.3(2) . . ?
C35 C36 C31 119.6(2) . . ?
C37 C36 C31 122.5(2) . . ?
C37 C36 C35 117.9(2) . . ?
C36 C37 H37 119.2 . . ?
C38 C37 C36 121.6(2) . . ?
C38 C37 H37 119.2 . . ?
C37 C38 H38 119.9 . . ?
C37 C38 C39 120.2(3) . . ?
C39 C38 H38 119.9 . . ?
C38 C39 H39 120.1 . . ?
C40 C39 C38 119.9(2) . . ?
C40 C39 H39 120.1 . . ?
C35 C40 H40 119.5 . . ?
C39 C40 C35 121.0(2) . . ?
C39 C40 H40 119.5 . . ?
O1 B1 O3 100.1(2) . . ?
O2 B1 O1 113.6(2) . . ?
O2 B1 O3 112.52(19) . . ?
O4 B1 O1 114.6(2) . . ?
O4 B1 O2 103.4(2) . . ?
O4 B1 O3 113.1(2) . . ?
C42 O5 B2 118.6(2) . . ?
C52 O6 B2 117.81(19) . . ?
C62 O7 B2 116.56(19) . . ?
C72 O8 B2 119.00(19) . . ?
C42 C41 C46 118.9(2) . . ?
C42 C41 C51 119.3(2) . . ?
C46 C41 C51 121.5(2) . . ?
O5 C42 C41 121.6(2) . . ?
O5 C42 C43 117.7(2) . . ?
C41 C42 C43 120.7(2) . . ?
C42 C43 H43 119.5 . . ?
C44 C43 C42 121.0(2) . . ?
C44 C43 H43 119.5 . . ?
C43 C44 H44 119.9 . . ?
C43 C44 C45 120.3(2) . . ?
C45 C44 H44 119.9 . . ?
C44 C45 C46 119.3(2) . . ?
C50 C45 C44 120.8(2) . . ?
C50 C45 C46 119.9(2) . . ?
C45 C46 C41 119.5(2) . . ?
C47 C46 C41 123.0(2) . . ?
C47 C46 C45 117.4(2) . . ?
C46 C47 H47 119.3 . . ?
C48 C47 C46 121.5(2) . . ?
C48 C47 H47 119.3 . . ?
C47 C48 H48 119.6 . . ?
C47 C48 C49 120.8(3) . . ?
C49 C48 H48 119.6 . . ?
C48 C49 H49 120.2 . . ?
C50 C49 C48 119.6(2) . . ?
C50 C49 H49 120.2 . . ?
C45 C50 H50 119.5 . . ?
C49 C50 C45 120.9(2) . . ?
C49 C50 H50 119.5 . . ?
C52 C51 C41 118.9(2) . . ?
C52 C51 C56 118.3(2) . . ?
C56 C51 C41 122.8(2) . . ?
O6 C52 C51 121.1(2) . . ?
O6 C52 C53 117.7(2) . . ?
C51 C52 C53 121.1(2) . . ?
C52 C53 H53 119.7 . . ?
C54 C53 C52 120.6(2) . . ?
C54 C53 H53 119.7 . . ?
C53 C54 H54 119.7 . . ?
C53 C54 C55 120.6(2) . . ?
C55 C54 H54 119.7 . . ?
C54 C55 C56 119.0(2) . . ?
C54 C55 C60 121.9(2) . . ?
C60 C55 C56 119.1(2) . . ?
C55 C56 C51 119.5(2) . . ?
C57 C56 C51 122.3(2) . . ?
C57 C56 C55 118.1(2) . . ?
C56 C57 H57 119.5 . . ?
C58 C57 C56 121.0(2) . . ?
C58 C57 H57 119.5 . . ?
C57 C58 H58 119.6 . . ?
C57 C58 C59 120.8(2) . . ?
C59 C58 H58 119.6 . . ?
C58 C59 H59 120.2 . . ?
C60 C59 C58 119.6(2) . . ?
C60 C59 H59 120.2 . . ?
C55 C60 H60 119.4 . . ?
C59 C60 C55 121.3(2) . . ?
C59 C60 H60 119.4 . . ?
C62 C61 C66 118.3(2) . . ?
C62 C61 C71 119.1(2) . . ?
C66 C61 C71 122.5(2) . . ?
O7 C62 C61 121.0(2) . . ?
O7 C62 C63 117.5(2) . . ?
C61 C62 C63 121.5(2) . . ?
C62 C63 H63 119.8 . . ?
C64 C63 C62 120.4(2) . . ?
C64 C63 H63 119.8 . . ?
C63 C64 H64 119.7 . . ?
C63 C64 C65 120.6(2) . . ?
C65 C64 H64 119.7 . . ?
C64 C65 C66 119.4(2) . . ?
C64 C65 C70 121.4(2) . . ?
C70 C65 C66 119.2(2) . . ?
C65 C66 C61 119.5(2) . . ?
C67 C66 C61 122.7(2) . . ?
C67 C66 C65 117.7(2) . . ?
C66 C67 H67 119.2 . . ?
C68 C67 C66 121.6(2) . . ?
C68 C67 H67 119.2 . . ?
C67 C68 H68 119.7 . . ?
C67 C68 C69 120.5(2) . . ?
C69 C68 H68 119.7 . . ?
C68 C69 H69 120.2 . . ?
C70 C69 C68 119.7(2) . . ?
C70 C69 H69 120.2 . . ?
C65 C70 H70 119.3 . . ?
C69 C70 C65 121.3(2) . . ?
C69 C70 H70 119.3 . . ?
C72 C71 C61 119.0(2) . . ?
C72 C71 C76 118.3(2) . . ?
C76 C71 C61 122.6(2) . . ?
O8 C72 C71 121.0(2) . . ?
O8 C72 C73 117.6(2) . . ?
C71 C72 C73 121.3(2) . . ?
C72 C73 H73 119.6 . . ?
C74 C73 C72 120.7(2) . . ?
C74 C73 H73 119.6 . . ?
C73 C74 H74 119.7 . . ?
C73 C74 C75 120.6(2) . . ?
C75 C74 H74 119.7 . . ?
C74 C75 C76 118.9(2) . . ?
C80 C75 C74 121.3(2) . . ?
C80 C75 C76 119.7(2) . . ?
C75 C76 C71 119.7(2) . . ?
C77 C76 C71 123.0(2) . . ?
C77 C76 C75 117.2(2) . . ?
C76 C77 H77 119.3 . . ?
C78 C77 C76 121.5(2) . . ?
C78 C77 H77 119.3 . . ?
C77 C78 H78 119.7 . . ?
C77 C78 C79 120.6(2) . . ?
C79 C78 H78 119.7 . . ?
C78 C79 H79 120.2 . . ?
C80 C79 C78 119.7(2) . . ?
C80 C79 H79 120.2 . . ?
C75 C80 H80 119.4 . . ?
C79 C80 C75 121.2(2) . . ?
C79 C80 H80 119.4 . . ?
O5 B2 O6 113.78(19) . . ?
O5 B2 O7 113.32(19) . . ?
O6 B2 O7 101.2(2) . . ?
O8 B2 O5 102.2(2) . . ?
O8 B2 O6 113.98(19) . . ?
O8 B2 O7 112.86(19) . . ?
C86 N2 H2 118.4 . . ?
C90 N2 H2 118.4 . . ?
C90 N2 C86 123.3(3) . . ?
N2 C86 H86 120.6 . . ?
N2 C86 C87 118.8(3) . . ?
C87 C86 H86 120.6 . . ?
C86 C87 H87 121.2 . . ?
C86 C87 C88 117.7(3) . . ?
C88 C87 H87 121.2 . . ?
C87 C88 H88 119.7 . . ?
C89 C88 C87 120.6(3) . . ?
C89 C88 H88 119.7 . . ?
C88 C89 H89 120.7 . . ?
C90 C89 C88 118.7(3) . . ?
C90 C89 H89 120.7 . . ?
N2 C90 C89 121.0(3) . . ?
N2 C90 H90 119.5 . . ?
C89 C90 H90 119.5 . . ?
C81 N1 H1 118.7 . . ?
C81 N1 C85 122.7(2) . . ?
C85 N1 H1 118.7 . . ?
N1 C81 H81 120.0 . . ?
N1 C81 C82 120.0(3) . . ?
C82 C81 H81 120.0 . . ?
C81 C82 H82 120.5 . . ?
C81 C82 C83 119.1(3) . . ?
C83 C82 H82 120.5 . . ?
C82 C83 H83 120.0 . . ?
C82 C83 C84 120.1(3) . . ?
C84 C83 H83 120.0 . . ?
C83 C84 H84 120.5 . . ?
C83 C84 C85 119.1(3) . . ?
C85 C84 H84 120.5 . . ?
N1 C85 C84 119.1(3) . . ?
N1 C85 H85 120.5 . . ?
C84 C85 H85 120.5 . . ?
C91 O9 C94 110.1(2) . . ?
O9 C91 H91A 110.4 . . ?
O9 C91 H91B 110.4 . . ?
O9 C91 C92 106.7(2) . . ?
H91A C91 H91B 108.6 . . ?
C92 C91 H91A 110.4 . . ?
C92 C91 H91B 110.4 . . ?
C91 C92 H92A 111.3 . . ?
C91 C92 H92B 111.3 . . ?
C91 C92 C93 102.4(2) . . ?
H92A C92 H92B 109.2 . . ?
C93 C92 H92A 111.3 . . ?
C93 C92 H92B 111.3 . . ?
C92 C93 H93A 111.3 . . ?
C92 C93 H93B 111.3 . . ?
H93A C93 H93B 109.2 . . ?
C94 C93 C92 102.5(2) . . ?
C94 C93 H93A 111.3 . . ?
C94 C93 H93B 111.3 . . ?
O9 C94 C93 107.0(2) . . ?
O9 C94 H94A 110.3 . . ?
O9 C94 H94B 110.3 . . ?
C93 C94 H94A 110.3 . . ?
C93 C94 H94B 110.3 . . ?
H94A C94 H94B 108.6 . . ?
C110 O13 C107 110.7(3) . . ?
O13 C107 H10A 111.5 . . ?
O13 C107 H10B 111.5 . . ?
O13 C107 H10C 106.9 . . ?
O13 C107 H10D 106.9 . . ?
O13 C107 C108 101.2(4) . . ?
H10A C107 H10B 109.3 . . ?
H10C C107 H10D 106.7 . . ?
C108 C107 H10A 111.5 . . ?
C108 C107 H10B 111.5 . . ?
C118 C107 O13 121.9(8) . . ?
C118 C107 H10C 106.9 . . ?
C118 C107 H10D 106.9 . . ?
C107 C108 H10E 111.2 . . ?
C107 C108 H10F 111.2 . . ?
H10E C108 H10F 109.1 . . ?
C109 C108 C107 102.9(4) . . ?
C109 C108 H10E 111.2 . . ?
C109 C108 H10F 111.2 . . ?
C108 C109 H10G 112.0 . . ?
C108 C109 H10H 112.0 . . ?
H10G C109 H10H 109.7 . . ?
C110 C109 C108 98.9(4) . . ?
C110 C109 H10G 112.0 . . ?
C110 C109 H10H 112.0 . . ?
O13 C110 C109 107.1(3) . . ?
O13 C110 H11O 110.3 . . ?
O13 C110 H11P 110.3 . . ?
O13 C110 H11Q 113.1 . . ?
O13 C110 H11R 113.1 . . ?
O13 C110 C117 93.1(6) . . ?
C109 C110 H11O 110.3 . . ?
C109 C110 H11P 110.3 . . ?
H11O C110 H11P 108.5 . . ?
H11Q C110 H11R 110.5 . . ?
C117 C110 H11Q 113.1 . . ?
C117 C110 H11R 113.1 . . ?
C110 C117 H11S 109.5 . . ?
C110 C117 H11T 109.5 . . ?
H11S C117 H11T 108.1 . . ?
C118 C117 C110 110.8(11) . . ?
C118 C117 H11S 109.5 . . ?
C118 C117 H11T 109.5 . . ?
C107 C118 C117 92.5(12) . . ?
C107 C118 H11U 113.2 . . ?
C107 C118 H11V 113.2 . . ?
C117 C118 H11U 113.2 . . ?
C117 C118 H11V 113.2 . . ?
H11U C118 H11V 110.6 . . ?
C106 O12 C103 108.7(2) . . ?
O12 C103 H10Q 110.4 . . ?
O12 C103 H10R 110.4 . . ?
O12 C103 C104 106.6(3) . . ?
H10Q C103 H10R 108.6 . . ?
C104 C103 H10Q 110.4 . . ?
C104 C103 H10R 110.4 . . ?
C103 C104 H10S 111.4 . . ?
C103 C104 H10T 111.4 . . ?
C103 C104 H10U 111.3 . . ?
C103 C104 H10V 111.3 . . ?
C103 C104 C121 102.3(4) . . ?
H10S C104 H10T 109.3 . . ?
H10U C104 H10V 109.2 . . ?
C105 C104 C103 101.9(3) . . ?
C105 C104 H10S 111.4 . . ?
C105 C104 H10T 111.4 . . ?
C121 C104 H10U 111.3 . . ?
C121 C104 H10V 111.3 . . ?
C104 C105 H10W 111.1 . . ?
C104 C105 H10X 111.1 . . ?
C104 C105 C106 103.1(3) . . ?
H10W C105 H10X 109.1 . . ?
C106 C105 H10W 111.1 . . ?
C106 C105 H10X 111.1 . . ?
O12 C106 C105 106.0(3) . . ?
O12 C106 H10Y 110.5 . . ?
O12 C106 H 110.5 . . ?
O12 C106 HA 109.1 . . ?
O12 C106 HB 109.1 . . ?
C105 C106 H10Y 110.5 . . ?
C105 C106 H 110.5 . . ?
H10Y C106 H 108.7 . . ?
HA C106 HB 107.8 . . ?
C121 C106 O12 112.4(6) . . ?
C121 C106 HA 109.1 . . ?
C121 C106 HB 109.1 . . ?
C104 C121 H12C 111.2 . . ?
C104 C121 H12D 111.2 . . ?
C106 C121 C104 102.7(8) . . ?
C106 C121 H12C 111.2 . . ?
C106 C121 H12D 111.2 . . ?
H12C C121 H12D 109.1 . . ?
C98 O10 C95 108.5(2) . . ?
O10 C95 H95A 110.3 . . ?
O10 C95 H95B 110.3 . . ?
O10 C95 C96 107.1(2) . . ?
H95A C95 H95B 108.5 . . ?
C96 C95 H95A 110.3 . . ?
C96 C95 H95B 110.3 . . ?
C95 C96 H96A 111.2 . . ?
C95 C96 H96B 111.2 . . ?
H96A C96 H96B 109.2 . . ?
C97 C96 C95 102.6(2) . . ?
C97 C96 H96A 111.2 . . ?
C97 C96 H96B 111.2 . . ?
C96 C97 H97A 111.5 . . ?
C96 C97 H97B 111.5 . . ?
H97A C97 H97B 109.3 . . ?
C98 C97 C96 101.4(2) . . ?
C98 C97 H97A 111.5 . . ?
C98 C97 H97B 111.5 . . ?
O10 C98 C97 104.8(2) . . ?
O10 C98 H98A 110.8 . . ?
O10 C98 H98B 110.8 . . ?
C97 C98 H98A 110.8 . . ?
C97 C98 H98B 110.8 . . ?
H98A C98 H98B 108.9 . . ?
C99 O11 C102 111.9(4) . . ?
C102 O11 C116 101.4(6) . . ?
O11 C99 H99A 110.6 . . ?
O11 C99 H99B 110.6 . . ?
O11 C99 C100 105.6(5) . . ?
H99A C99 H99B 108.7 . . ?
C100 C99 H99A 110.6 . . ?
C100 C99 H99B 110.6 . . ?
C99 C100 H10I 111.3 . . ?
C99 C100 H10J 111.3 . . ?
C99 C100 C101 102.1(5) . . ?
H10I C100 H10J 109.2 . . ?
C101 C100 H10I 111.3 . . ?
C101 C100 H10J 111.3 . . ?
C100 C101 H10K 111.6 . . ?
C100 C101 H10L 111.6 . . ?
H10K C101 H10L 109.4 . . ?
H10M C101 H10N 108.6 . . ?
C102 C101 C100 100.7(3) . . ?
C102 C101 H10K 111.6 . . ?
C102 C101 H10L 111.6 . . ?
C102 C101 H10M 110.3 . . ?
C102 C101 H10N 110.3 . . ?
C115 C101 H10M 110.3 . . ?
C115 C101 H10N 110.3 . . ?
C115 C101 C102 107.0(5) . . ?
O11 C102 C101 107.5(3) . . ?
O11 C102 H10O 110.2 . . ?
O11 C102 H10P 110.2 . . ?
C101 C102 H10O 110.2 . . ?
C101 C102 H10P 110.2 . . ?
H10O C102 H10P 108.5 . . ?
C101 C115 H11W 110.9 . . ?
C101 C115 H11X 110.9 . . ?
C101 C115 C116 104.1(10) . . ?
H11W C115 H11X 109.0 . . ?
C116 C115 H11W 110.9 . . ?
C116 C115 H11X 110.9 . . ?
O11 C116 H11Y 111.6 . . ?
O11 C116 HC 111.6 . . ?
C115 C116 O11 100.9(9) . . ?
C115 C116 H11Y 111.6 . . ?
C115 C116 HC 111.6 . . ?
H11Y C116 HC 109.4 . . ?
C111 O14A C114 109.4(4) . . ?
O14A C111 H11A 110.4 . . ?
O14A C111 H11B 110.4 . . ?
H11A C111 H11B 108.6 . . ?
C112 C111 O14A 106.4(4) . . ?
C112 C111 H11A 110.4 . . ?
C112 C111 H11B 110.4 . . ?
C111 C112 H11C 110.1 . . ?
C111 C112 H11D 110.1 . . ?
C111 C112 C113 108.1(5) . . ?
H11C C112 H11D 108.4 . . ?
H11E C112 H11F 109.6 . . ?
C113 C112 H11C 110.1 . . ?
C113 C112 H11D 110.1 . . ?
C119 C112 H11E 111.9 . . ?
C119 C112 H11F 111.9 . . ?
C120 C112 H11E 111.9 . . ?
C120 C112 H11F 111.9 . . ?
C120 C112 C119 99.5(7) . . ?
C112 C113 H11G 110.6 . . ?
C112 C113 H11H 110.6 . . ?
H11G C113 H11H 108.8 . . ?
C114 C113 C112 105.6(4) . . ?
C114 C113 H11G 110.6 . . ?
C114 C113 H11H 110.6 . . ?
O14A C114 H11I 110.7 . . ?
O14A C114 H11J 110.7 . . ?
C113 C114 O14A 105.3(4) . . ?
C113 C114 H11I 110.7 . . ?
C113 C114 H11J 110.7 . . ?
H11I C114 H11J 108.8 . . ?
H11K C114 H11L 107.6 . . ?
O14B C114 H11K 108.6 . . ?
O14B C114 H11L 108.6 . . ?
C120 C114 H11K 108.6 . . ?
C120 C114 H11L 108.6 . . ?
C120 C114 O14B 114.6(7) . . ?
C114 O14B C119 105.9(7) . . ?
C112 C119 H11M 109.9 . . ?
C112 C119 H11N 109.9 . . ?
O14B C119 C112 108.7(7) . . ?
O14B C119 H11M 109.9 . . ?
O14B C119 H11N 109.9 . . ?
H11M C119 H11N 108.3 . . ?
C112 C120 H12A 110.1 . . ?
C112 C120 H12B 110.1 . . ?
C114 C120 C112 107.8(8) . . ?
C114 C120 H12A 110.1 . . ?
C114 C120 H12B 110.1 . . ?
H12A C120 H12B 108.5 . . ?

loop_
_geom_bond_atom_site_label_1
_geom_bond_atom_site_label_2
_geom_bond_distance
_geom_bond_site_symmetry_2
_geom_bond_publ_flag
O1 C2 1.358(3) . ?
O1 B1 1.472(3) . ?
O2 C12 1.364(3) . ?
O2 B1 1.467(3) . ?
O3 C22 1.365(3) . ?
O3 B1 1.490(3) . ?
O4 C32 1.363(3) . ?
O4 B1 1.457(3) . ?
C1 C2 1.384(4) . ?
C1 C6 1.438(3) . ?
C1 C11 1.494(3) . ?
C2 C3 1.413(3) . ?
C3 H3 0.9500 . ?
C3 C4 1.360(4) . ?
C4 H4 0.9500 . ?
C4 C5 1.419(4) . ?
C5 C6 1.429(3) . ?
C5 C10 1.422(4) . ?
C6 C7 1.417(4) . ?
C7 H7 0.9500 . ?
C7 C8 1.376(4) . ?
C8 H8 0.9500 . ?
C8 C9 1.414(4) . ?
C9 H9 0.9500 . ?
C9 C10 1.361(4) . ?
C10 H10 0.9500 . ?
C11 C12 1.381(4) . ?
C11 C16 1.430(4) . ?
C12 C13 1.414(3) . ?
C13 H13 0.9500 . ?
C13 C14 1.364(4) . ?
C14 H14 0.9500 . ?
C14 C15 1.415(4) . ?
C15 C16 1.432(3) . ?
C15 C20 1.415(4) . ?
C16 C17 1.424(4) . ?
C17 H17 0.9500 . ?
C17 C18 1.366(4) . ?
C18 H18 0.9500 . ?
C18 C19 1.412(4) . ?
C19 H19 0.9500 . ?
C19 C20 1.364(4) . ?
C20 H20 0.9500 . ?
C21 C22 1.378(4) . ?
C21 C26 1.438(3) . ?
C21 C31 1.492(3) . ?
C22 C23 1.419(3) . ?
C23 H23 0.9500 . ?
C23 C24 1.364(4) . ?
C24 H24 0.9500 . ?
C24 C25 1.411(4) . ?
C25 C26 1.435(3) . ?
C25 C30 1.416(4) . ?
C26 C27 1.416(4) . ?
C27 H27 0.9500 . ?
C27 C28 1.365(4) . ?
C28 H28 0.9500 . ?
C28 C29 1.412(4) . ?
C29 H29 0.9500 . ?
C29 C30 1.365(4) . ?
C30 H30 0.9500 . ?
C31 C32 1.381(3) . ?
C31 C36 1.437(3) . ?
C32 C33 1.414(3) . ?
C33 H33 0.9500 . ?
C33 C34 1.367(4) . ?
C34 H34 0.9500 . ?
C34 C35 1.419(4) . ?
C35 C36 1.419(3) . ?
C35 C40 1.421(4) . ?
C36 C37 1.418(4) . ?
C37 H37 0.9500 . ?
C37 C38 1.367(4) . ?
C38 H38 0.9500 . ?
C38 C39 1.412(4) . ?
C39 H39 0.9500 . ?
C39 C40 1.366(4) . ?
C40 H40 0.9500 . ?
O5 C42 1.355(3) . ?
O5 B2 1.465(3) . ?
O6 C52 1.359(3) . ?
O6 B2 1.468(3) . ?
O7 C62 1.361(3) . ?
O7 B2 1.477(3) . ?
O8 C72 1.363(3) . ?
O8 B2 1.465(3) . ?
C41 C42 1.385(4) . ?
C41 C46 1.436(3) . ?
C41 C51 1.497(3) . ?
C42 C43 1.419(3) . ?
C43 H43 0.9500 . ?
C43 C44 1.365(4) . ?
C44 H44 0.9500 . ?
C44 C45 1.420(4) . ?
C45 C46 1.425(3) . ?
C45 C50 1.416(4) . ?
C46 C47 1.421(4) . ?
C47 H47 0.9500 . ?
C47 C48 1.365(4) . ?
C48 H48 0.9500 . ?
C48 C49 1.411(4) . ?
C49 H49 0.9500 . ?
C49 C50 1.367(4) . ?
C50 H50 0.9500 . ?
C51 C52 1.387(3) . ?
C51 C56 1.435(3) . ?
C52 C53 1.416(3) . ?
C53 H53 0.9500 . ?
C53 C54 1.361(4) . ?
C54 H54 0.9500 . ?
C54 C55 1.420(4) . ?
C55 C56 1.430(3) . ?
C55 C60 1.422(4) . ?
C56 C57 1.418(4) . ?
C57 H57 0.9500 . ?
C57 C58 1.375(4) . ?
C58 H58 0.9500 . ?
C58 C59 1.411(4) . ?
C59 H59 0.9500 . ?
C59 C60 1.365(4) . ?
C60 H60 0.9500 . ?
C61 C62 1.385(3) . ?
C61 C66 1.436(3) . ?
C61 C71 1.495(3) . ?
C62 C63 1.419(3) . ?
C63 H63 0.9500 . ?
C63 C64 1.362(4) . ?
C64 H64 0.9500 . ?
C64 C65 1.412(4) . ?
C65 C66 1.433(3) . ?
C65 C70 1.413(4) . ?
C66 C67 1.416(4) . ?
C67 H67 0.9500 . ?
C67 C68 1.371(4) . ?
C68 H68 0.9500 . ?
C68 C69 1.406(4) . ?
C69 H69 0.9500 . ?
C69 C70 1.371(4) . ?
C70 H70 0.9500 . ?
C71 C72 1.388(3) . ?
C71 C76 1.435(3) . ?
C72 C73 1.408(3) . ?
C73 H73 0.9500 . ?
C73 C74 1.363(4) . ?
C74 H74 0.9500 . ?
C74 C75 1.419(4) . ?
C75 C76 1.427(3) . ?
C75 C80 1.415(4) . ?
C76 C77 1.423(3) . ?
C77 H77 0.9500 . ?
C77 C78 1.370(4) . ?
C78 H78 0.9500 . ?
C78 C79 1.406(4) . ?
C79 H79 0.9500 . ?
C79 C80 1.364(4) . ?
C80 H80 0.9500 . ?
N2 H2 0.8800 . ?
N2 C86 1.336(4) . ?
N2 C90 1.330(4) . ?
C86 H86 0.9500 . ?
C86 C87 1.375(4) . ?
C87 H87 0.9500 . ?
C87 C88 1.413(5) . ?
C88 H88 0.9500 . ?
C88 C89 1.371(6) . ?
C89 H89 0.9500 . ?
C89 C90 1.333(5) . ?
C90 H90 0.9500 . ?
N1 H1 0.8800 . ?
N1 C81 1.340(3) . ?
N1 C85 1.340(4) . ?
C81 H81 0.9500 . ?
C81 C82 1.365(4) . ?
C82 H82 0.9500 . ?
C82 C83 1.380(5) . ?
C83 H83 0.9500 . ?
C83 C84 1.382(5) . ?
C84 H84 0.9500 . ?
C84 C85 1.382(4) . ?
C85 H85 0.9500 . ?
O9 C91 1.423(4) . ?
O9 C94 1.424(4) . ?
C91 H91A 0.9900 . ?
C91 H91B 0.9900 . ?
C91 C92 1.521(4) . ?
C92 H92A 0.9900 . ?
C92 H92B 0.9900 . ?
C92 C93 1.523(4) . ?
C93 H93A 0.9900 . ?
C93 H93B 0.9900 . ?
C93 C94 1.515(4) . ?
C94 H94A 0.9900 . ?
C94 H94B 0.9900 . ?
O13 C107 1.440(4) . ?
O13 C110 1.416(4) . ?
C107 H10A 0.9900 . ?
C107 H10B 0.9900 . ?
C107 H10C 0.9900 . ?
C107 H10D 0.9900 . ?
C107 C108 1.559(7) . ?
C107 C118 1.402(16) . ?
C108 H10E 0.9900 . ?
C108 H10F 0.9900 . ?
C108 C109 1.525(8) . ?
C109 H10G 0.9900 . ?
C109 H10H 0.9900 . ?
C109 C110 1.446(6) . ?
C110 H11O 0.9900 . ?
C110 H11P 0.9900 . ?
C110 H11Q 0.9900 . ?
C110 H11R 0.9900 . ?
C110 C117 1.729(15) . ?
C117 H11S 0.9900 . ?
C117 H11T 0.9900 . ?
C117 C118 1.529(19) . ?
C118 H11U 0.9900 . ?
C118 H11V 0.9900 . ?
O12 C103 1.438(4) . ?
O12 C106 1.413(5) . ?
C103 H10Q 0.9900 . ?
C103 H10R 0.9900 . ?
C103 C104 1.501(5) . ?
C104 H10S 0.9900 . ?
C104 H10T 0.9900 . ?
C104 H10U 0.9900 . ?
C104 H10V 0.9900 . ?
C104 C105 1.477(5) . ?
C104 C121 1.652(12) . ?
C105 H10W 0.9900 . ?
C105 H10X 0.9900 . ?
C105 C106 1.507(6) . ?
C106 H10Y 0.9900 . ?
C106 H 0.9900 . ?
C106 HA 0.9900 . ?
C106 HB 0.9900 . ?
C106 C121 1.330(11) . ?
C121 H12C 0.9900 . ?
C121 H12D 0.9900 . ?
O10 C95 1.428(3) . ?
O10 C98 1.415(4) . ?
C95 H95A 0.9900 . ?
C95 H95B 0.9900 . ?
C95 C96 1.536(4) . ?
C96 H96A 0.9900 . ?
C96 H96B 0.9900 . ?
C96 C97 1.518(4) . ?
C97 H97A 0.9900 . ?
C97 H97B 0.9900 . ?
C97 C98 1.512(4) . ?
C98 H98A 0.9900 . ?
C98 H98B 0.9900 . ?
O11 C99 1.375(7) . ?
O11 C102 1.433(4) . ?
O11 C116 1.551(13) . ?
C99 H99A 0.9900 . ?
C99 H99B 0.9900 . ?
C99 C100 1.505(7) . ?
C100 H10I 0.9900 . ?
C100 H10J 0.9900 . ?
C100 C101 1.587(6) . ?
C101 H10K 0.9900 . ?
C101 H10L 0.9900 . ?
C101 H10M 0.9900 . ?
C101 H10N 0.9900 . ?
C101 C102 1.508(5) . ?
C101 C115 1.337(11) . ?
C102 H10O 0.9900 . ?
C102 H10P 0.9900 . ?
C115 H11W 0.9900 . ?
C115 H11X 0.9900 . ?
C115 C116 1.492(16) . ?
C116 H11Y 0.9900 . ?
C116 HC 0.9900 . ?
O14A C111 1.438(7) . ?
O14A C114 1.482(5) . ?
C111 H11A 0.9900 . ?
C111 H11B 0.9900 . ?
C111 C112 1.410(7) . ?
C112 H11C 0.9900 . ?
C112 H11D 0.9900 . ?
C112 H11E 0.9900 . ?
C112 H11F 0.9900 . ?
C112 C113 1.496(8) . ?
C112 C119 1.615(11) . ?
C112 C120 1.520(13) . ?
C113 H11G 0.9900 . ?
C113 H11H 0.9900 . ?
C113 C114 1.472(8) . ?
C114 H11I 0.9900 . ?
C114 H11J 0.9900 . ?
C114 H11K 0.9900 . ?
C114 H11L 0.9900 . ?
C114 O14B 1.413(8) . ?
C114 C120 1.405(13) . ?
O14B C119 1.434(12) . ?
C119 H11M 0.9900 . ?
C119 H11N 0.9900 . ?
C120 H12A 0.9900 . ?
C120 H12B 0.9900 . ?

loop_
_geom_torsion_atom_site_label_1
_geom_torsion_atom_site_label_2
_geom_torsion_atom_site_label_3
_geom_torsion_atom_site_label_4
_geom_torsion
_geom_torsion_site_symmetry_1
_geom_torsion_site_symmetry_2
_geom_torsion_site_symmetry_3
_geom_torsion_site_symmetry_4
_geom_torsion_publ_flag
O1 C2 C3 C4 177.9(2) . . . . ?
O2 C12 C13 C14 -179.7(2) . . . . ?
O3 C22 C23 C24 179.6(2) . . . . ?
O4 C32 C33 C34 -179.2(2) . . . . ?
C1 C2 C3 C4 -5.7(4) . . . . ?
C1 C6 C7 C8 -175.8(2) . . . . ?
C1 C11 C12 O2 0.0(4) . . . . ?
C1 C11 C12 C13 -177.8(2) . . . . ?
C1 C11 C16 C15 178.0(2) . . . . ?
C1 C11 C16 C17 -5.7(4) . . . . ?
C2 O1 B1 O2 -41.0(3) . . . . ?
C2 O1 B1 O3 -161.11(18) . . . . ?
C2 O1 B1 O4 77.6(3) . . . . ?
C2 C1 C6 C5 -7.9(4) . . . . ?
C2 C1 C6 C7 169.5(2) . . . . ?
C2 C1 C11 C12 -50.7(3) . . . . ?
C2 C1 C11 C16 125.0(3) . . . . ?
C2 C3 C4 C5 -2.6(4) . . . . ?
C3 C4 C5 C6 5.2(4) . . . . ?
C3 C4 C5 C10 -171.9(3) . . . . ?
C4 C5 C6 C1 0.1(4) . . . . ?
C4 C5 C6 C7 -177.4(2) . . . . ?
C4 C5 C10 C9 176.2(3) . . . . ?
C5 C6 C7 C8 1.6(4) . . . . ?
C6 C1 C2 O1 -172.9(2) . . . . ?
C6 C1 C2 C3 10.8(4) . . . . ?
C6 C1 C11 C12 127.8(3) . . . . ?
C6 C1 C11 C16 -56.6(3) . . . . ?
C6 C5 C10 C9 -0.8(4) . . . . ?
C6 C7 C8 C9 -2.0(4) . . . . ?
C7 C8 C9 C10 0.8(4) . . . . ?
C8 C9 C10 C5 0.6(4) . . . . ?
C10 C5 C6 C1 177.3(2) . . . . ?
C10 C5 C6 C7 -0.2(4) . . . . ?
C11 C1 C2 O1 5.7(4) . . . . ?
C11 C1 C2 C3 -170.7(2) . . . . ?
C11 C1 C6 C5 173.6(2) . . . . ?
C11 C1 C6 C7 -9.0(4) . . . . ?
C11 C12 C13 C14 -1.9(4) . . . . ?
C11 C16 C17 C18 -177.1(3) . . . . ?
C12 O2 B1 O1 -43.5(3) . . . . ?
C12 O2 B1 O3 69.3(3) . . . . ?
C12 O2 B1 O4 -168.28(18) . . . . ?
C12 C11 C16 C15 -6.3(4) . . . . ?
C12 C11 C16 C17 170.0(2) . . . . ?
C12 C13 C14 C15 -3.0(4) . . . . ?
C13 C14 C15 C16 3.0(4) . . . . ?
C13 C14 C15 C20 -174.3(3) . . . . ?
C14 C15 C16 C11 1.7(4) . . . . ?
C14 C15 C16 C17 -174.8(2) . . . . ?
C14 C15 C20 C19 174.8(3) . . . . ?
C15 C16 C17 C18 -0.7(4) . . . . ?
C16 C11 C12 O2 -175.8(2) . . . . ?
C16 C11 C12 C13 6.5(4) . . . . ?
C16 C15 C20 C19 -2.5(4) . . . . ?
C16 C17 C18 C19 -1.2(4) . . . . ?
C17 C18 C19 C20 1.4(4) . . . . ?
C18 C19 C20 C15 0.5(5) . . . . ?
C20 C15 C16 C11 179.1(2) . . . . ?
C20 C15 C16 C17 2.6(4) . . . . ?
C21 C22 C23 C24 -2.1(4) . . . . ?
C21 C26 C27 C28 179.7(2) . . . . ?
C21 C31 C32 O4 4.8(4) . . . . ?
C21 C31 C32 C33 -171.7(2) . . . . ?
C21 C31 C36 C35 171.7(2) . . . . ?
C21 C31 C36 C37 -9.5(4) . . . . ?
C22 O3 B1 O1 -162.21(19) . . . . ?
C22 O3 B1 O2 76.9(3) . . . . ?
C22 O3 B1 O4 -39.9(3) . . . . ?
C22 C21 C26 C25 -5.0(4) . . . . ?
C22 C21 C26 C27 172.9(2) . . . . ?
C22 C21 C31 C32 -50.7(3) . . . . ?
C22 C21 C31 C36 128.8(3) . . . . ?
C22 C23 C24 C25 -1.9(4) . . . . ?
C23 C24 C25 C26 2.2(4) . . . . ?
C23 C24 C25 C30 -176.8(3) . . . . ?
C24 C25 C26 C21 1.2(4) . . . . ?
C24 C25 C26 C27 -176.7(2) . . . . ?
C24 C25 C30 C29 178.3(3) . . . . ?
C25 C26 C27 C28 -2.4(4) . . . . ?
C26 C21 C22 O3 -176.3(2) . . . . ?
C26 C21 C22 C23 5.5(4) . . . . ?
C26 C21 C31 C32 126.0(3) . . . . ?
C26 C21 C31 C36 -54.5(4) . . . . ?
C26 C25 C30 C29 -0.8(4) . . . . ?
C26 C27 C28 C29 1.0(4) . . . . ?
C27 C28 C29 C30 0.7(4) . . . . ?
C28 C29 C30 C25 -0.8(4) . . . . ?
C30 C25 C26 C21 -179.8(2) . . . . ?
C30 C25 C26 C27 2.3(4) . . . . ?
C31 C21 C22 O3 0.5(4) . . . . ?
C31 C21 C22 C23 -177.8(2) . . . . ?
C31 C21 C26 C25 178.3(2) . . . . ?
C31 C21 C26 C27 -3.8(4) . . . . ?
C31 C32 C33 C34 -2.6(4) . . . . ?
C31 C36 C37 C38 179.8(3) . . . . ?
C32 O4 B1 O1 68.6(3) . . . . ?
C32 O4 B1 O2 -167.26(18) . . . . ?
C32 O4 B1 O3 -45.2(3) . . . . ?
C32 C31 C36 C35 -8.8(4) . . . . ?
C32 C31 C36 C37 170.0(2) . . . . ?
C32 C33 C34 C35 -3.7(4) . . . . ?
C33 C34 C35 C36 3.5(4) . . . . ?
C33 C34 C35 C40 -175.2(3) . . . . ?
C34 C35 C36 C31 2.8(4) . . . . ?
C34 C35 C36 C37 -176.1(2) . . . . ?
C34 C35 C40 C39 177.0(3) . . . . ?
C35 C36 C37 C38 -1.4(4) . . . . ?
C36 C31 C32 O4 -174.7(2) . . . . ?
C36 C31 C32 C33 8.8(4) . . . . ?
C36 C35 C40 C39 -1.7(4) . . . . ?
C36 C37 C38 C39 -0.9(4) . . . . ?
C37 C38 C39 C40 2.0(4) . . . . ?
C38 C39 C40 C35 -0.7(4) . . . . ?
C40 C35 C36 C31 -178.4(2) . . . . ?
C40 C35 C36 C37 2.7(4) . . . . ?
B1 O1 C2 C1 62.9(3) . . . . ?
B1 O1 C2 C3 -120.6(2) . . . . ?
B1 O2 C12 C11 68.4(3) . . . . ?
B1 O2 C12 C13 -113.7(2) . . . . ?
B1 O3 C22 C21 66.3(3) . . . . ?
B1 O3 C22 C23 -115.3(2) . . . . ?
B1 O4 C32 C31 65.9(3) . . . . ?
B1 O4 C32 C33 -117.5(2) . . . . ?
O5 C42 C43 C44 -179.7(2) . . . . ?
O6 C52 C53 C54 178.0(2) . . . . ?
O7 C62 C63 C64 178.0(2) . . . . ?
O8 C72 C73 C74 -179.4(2) . . . . ?
C41 C42 C43 C44 -2.1(4) . . . . ?
C41 C46 C47 C48 -178.4(2) . . . . ?
C41 C51 C52 O6 6.9(3) . . . . ?
C41 C51 C52 C53 -170.3(2) . . . . ?
C41 C51 C56 C55 172.4(2) . . . . ?
C41 C51 C56 C57 -10.3(4) . . . . ?
C42 O5 B2 O6 -36.5(3) . . . . ?
C42 O5 B2 O7 78.3(3) . . . . ?
C42 O5 B2 O8 -159.91(19) . . . . ?
C42 C41 C46 C45 -5.4(4) . . . . ?
C42 C41 C46 C47 171.6(2) . . . . ?
C42 C41 C51 C52 -50.5(3) . . . . ?
C42 C41 C51 C56 128.4(3) . . . . ?
C42 C43 C44 C45 -2.2(4) . . . . ?
C43 C44 C45 C46 2.5(4) . . . . ?
C43 C44 C45 C50 -175.4(2) . . . . ?
C44 C45 C46 C41 1.3(4) . . . . ?
C44 C45 C46 C47 -175.9(2) . . . . ?
C44 C45 C50 C49 177.0(2) . . . . ?
C45 C46 C47 C48 -1.4(4) . . . . ?
C46 C41 C42 O5 -176.6(2) . . . . ?
C46 C41 C42 C43 5.8(4) . . . . ?
C46 C41 C51 C52 124.8(2) . . . . ?
C46 C41 C51 C56 -56.3(3) . . . . ?
C46 C45 C50 C49 -1.0(4) . . . . ?
C46 C47 C48 C49 -0.4(4) . . . . ?
C47 C48 C49 C50 1.6(4) . . . . ?
C48 C49 C50 C45 -0.9(4) . . . . ?
C50 C45 C46 C41 179.2(2) . . . . ?
C50 C45 C46 C47 2.1(4) . . . . ?
C51 C41 C42 O5 -1.2(4) . . . . ?
C51 C41 C42 C43 -178.8(2) . . . . ?
C51 C41 C46 C45 179.3(2) . . . . ?
C51 C41 C46 C47 -3.7(4) . . . . ?
C51 C52 C53 C54 -4.7(4) . . . . ?
C51 C56 C57 C58 -176.1(2) . . . . ?
C52 O6 B2 O5 -47.8(3) . . . . ?
C52 O6 B2 O7 -169.64(17) . . . . ?
C52 O6 B2 O8 68.9(3) . . . . ?
C52 C51 C56 C55 -8.6(3) . . . . ?
C52 C51 C56 C57 168.6(2) . . . . ?
C52 C53 C54 C55 -3.7(4) . . . . ?
C53 C54 C55 C56 5.6(4) . . . . ?
C53 C54 C55 C60 -171.8(2) . . . . ?
C54 C55 C56 C51 0.7(3) . . . . ?
C54 C55 C56 C57 -176.7(2) . . . . ?
C54 C55 C60 C59 175.4(3) . . . . ?
C55 C56 C57 C58 1.2(4) . . . . ?
C56 C51 C52 O6 -172.0(2) . . . . ?
C56 C51 C52 C53 10.7(4) . . . . ?
C56 C55 C60 C59 -2.0(4) . . . . ?
C56 C57 C58 C59 -2.0(4) . . . . ?
C57 C58 C59 C60 0.8(4) . . . . ?
C58 C59 C60 C55 1.2(4) . . . . ?
C60 C55 C56 C51 178.1(2) . . . . ?
C60 C55 C56 C57 0.7(3) . . . . ?
C61 C62 C63 C64 -3.6(4) . . . . ?
C61 C66 C67 C68 -177.0(2) . . . . ?
C61 C71 C72 O8 1.9(3) . . . . ?
C61 C71 C72 C73 -174.9(2) . . . . ?
C61 C71 C76 C75 175.2(2) . . . . ?
C61 C71 C76 C77 -6.7(4) . . . . ?
C62 O7 B2 O5 69.6(3) . . . . ?
C62 O7 B2 O6 -168.16(18) . . . . ?
C62 O7 B2 O8 -46.0(3) . . . . ?
C62 C61 C66 C65 -5.4(3) . . . . ?
C62 C61 C66 C67 171.0(2) . . . . ?
C62 C61 C71 C72 -50.0(3) . . . . ?
C62 C61 C71 C76 127.8(3) . . . . ?
C62 C63 C64 C65 -2.4(4) . . . . ?
C63 C64 C65 C66 4.2(4) . . . . ?
C63 C64 C65 C70 -173.5(2) . . . . ?
C64 C65 C66 C61 -0.3(3) . . . . ?
C64 C65 C66 C67 -176.9(2) . . . . ?
C64 C65 C70 C69 176.5(3) . . . . ?
C65 C66 C67 C68 -0.5(4) . . . . ?
C66 C61 C62 O7 -174.3(2) . . . . ?
C66 C61 C62 C63 7.4(4) . . . . ?
C66 C61 C71 C72 126.0(3) . . . . ?
C66 C61 C71 C76 -56.2(3) . . . . ?
C66 C65 C70 C69 -1.3(4) . . . . ?
C66 C67 C68 C69 0.4(4) . . . . ?
C67 C68 C69 C70 -0.7(4) . . . . ?
C68 C69 C70 C65 1.1(4) . . . . ?
C70 C65 C66 C61 177.5(2) . . . . ?
C70 C65 C66 C67 0.9(3) . . . . ?
C71 C61 C62 O7 1.9(3) . . . . ?
C71 C61 C62 C63 -176.4(2) . . . . ?
C71 C61 C66 C65 178.6(2) . . . . ?
C71 C61 C66 C67 -5.0(4) . . . . ?
C71 C72 C73 C74 -2.6(4) . . . . ?
C71 C76 C77 C78 -179.0(2) . . . . ?
C72 O8 B2 O5 -161.99(18) . . . . ?
C72 O8 B2 O6 74.8(3) . . . . ?
C72 O8 B2 O7 -39.9(3) . . . . ?
C72 C71 C76 C75 -7.0(4) . . . . ?
C72 C71 C76 C77 171.1(2) . . . . ?
C72 C73 C74 C75 -2.5(4) . . . . ?
C73 C74 C75 C76 2.5(4) . . . . ?
C73 C74 C75 C80 -175.7(3) . . . . ?
C74 C75 C76 C71 2.3(4) . . . . ?
C74 C75 C76 C77 -176.0(2) . . . . ?
C74 C75 C80 C79 176.5(3) . . . . ?
C75 C76 C77 C78 -0.9(4) . . . . ?
C76 C71 C72 O8 -176.0(2) . . . . ?
C76 C71 C72 C73 7.2(4) . . . . ?
C76 C75 C80 C79 -1.7(4) . . . . ?
C76 C77 C78 C79 -1.2(4) . . . . ?
C77 C78 C79 C80 1.8(4) . . . . ?
C78 C79 C80 C75 -0.4(4) . . . . ?
C80 C75 C76 C71 -179.5(2) . . . . ?
C80 C75 C76 C77 2.3(4) . . . . ?
B2 O5 C42 C41 66.0(3) . . . . ?
B2 O5 C42 C43 -116.4(2) . . . . ?
B2 O6 C52 C51 64.6(3) . . . . ?
B2 O6 C52 C53 -118.0(2) . . . . ?
B2 O7 C62 C61 68.6(3) . . . . ?
B2 O7 C62 C63 -113.1(2) . . . . ?
B2 O8 C72 C71 66.0(3) . . . . ?
B2 O8 C72 C73 -117.1(2) . . . . ?
N2 C86 C87 C88 1.1(4) . . . . ?
C86 N2 C90 C89 -1.7(5) . . . . ?
C86 C87 C88 C89 -1.4(4) . . . . ?
C87 C88 C89 C90 0.2(5) . . . . ?
C88 C89 C90 N2 1.4(5) . . . . ?
C90 N2 C86 C87 0.4(4) . . . . ?
N1 C81 C82 C83 -0.4(4) . . . . ?
C81 N1 C85 C84 -0.5(4) . . . . ?
C81 C82 C83 C84 -0.8(4) . . . . ?
C82 C83 C84 C85 1.4(4) . . . . ?
C83 C84 C85 N1 -0.7(4) . . . . ?
C85 N1 C81 C82 1.1(4) . . . . ?
O9 C91 C92 C93 28.0(3) . . . . ?
C91 O9 C94 C93 -10.4(3) . . . . ?
C91 C92 C93 C94 -32.9(3) . . . . ?
C92 C93 C94 O9 27.4(3) . . . . ?
C94 O9 C91 C92 -11.4(3) . . . . ?
O13 C107 C108 C109 29.6(6) . . . . ?
O13 C107 C118 C117 -18.8(18) . . . . ?
O13 C110 C117 C118 -32.9(14) . . . . ?
C107 O13 C110 C109 -22.6(4) . . . . ?
C107 O13 C110 C117 19.6(7) . . . . ?
C107 C108 C109 C110 -42.1(6) . . . . ?
C108 C109 C110 O13 39.9(5) . . . . ?
C110 O13 C107 C108 -5.4(5) . . . . ?
C110 O13 C107 C118 -2.4(13) . . . . ?
C110 C117 C118 C107 30.1(17) . . . . ?
O12 C103 C104 C105 -29.6(4) . . . . ?
O12 C103 C104 C121 5.2(7) . . . . ?
O12 C106 C121 C104 27.9(11) . . . . ?
C103 O12 C106 C105 13.1(4) . . . . ?
C103 O12 C106 C121 -26.3(9) . . . . ?
C103 C104 C105 C106 36.5(4) . . . . ?
C103 C104 C121 C106 -19.7(10) . . . . ?
C104 C105 C106 O12 -31.6(4) . . . . ?
C106 O12 C103 C104 10.3(4) . . . . ?
O10 C95 C96 C97 -14.9(3) . . . . ?
C95 O10 C98 C97 31.7(3) . . . . ?
C95 C96 C97 C98 32.3(3) . . . . ?
C96 C97 C98 O10 -39.9(3) . . . . ?
C98 O10 C95 C96 -10.3(3) . . . . ?
O11 C99 C100 C101 33.9(9) . . . . ?
C99 O11 C102 C101 1.1(6) . . . . ?
C99 C100 C101 C102 -31.8(6) . . . . ?
C100 C101 C102 O11 19.6(4) . . . . ?
C101 C115 C116 O11 -44.3(15) . . . . ?
C102 O11 C99 C100 -22.9(9) . . . . ?
C102 O11 C116 C115 35.4(12) . . . . ?
C102 C101 C115 C116 34.9(14) . . . . ?
C115 C101 C102 O11 -11.5(9) . . . . ?
C116 O11 C102 C101 -16.0(7) . . . . ?
O14A C111 C112 C113 -23.2(7) . . . . ?
C111 O14A C114 C113 -3.7(7) . . . . ?
C111 C112 C113 C114 20.9(8) . . . . ?
C112 C113 C114 O14A -10.1(8) . . . . ?
C114 O14A C111 C112 16.8(6) . . . . ?
C114 O14B C119 C112 11.7(10) . . . . ?
O14B C114 C120 C112 -12.0(15) . . . . ?
C119 C112 C120 C114 17.0(13) . . . . ?
C120 C112 C119 O14B -17.7(11) . . . . ?
C120 C114 O14B C119 -0.2(12) . . . . ?

loop_
_exptl_oxdiff_crystal_face_indexfrac_h
_exptl_oxdiff_crystal_face_indexfrac_k
_exptl_oxdiff_crystal_face_indexfrac_l
_exptl_oxdiff_crystal_face_x
_exptl_oxdiff_crystal_face_y
_exptl_oxdiff_crystal_face_z
0.5634 8.8031 6.9525 -0.8449 -0.4602 -0.2727
-0.9228 -8.7943 -7.3252 0.8591 0.4679 0.2073
3.0448 -6.5929 -1.5494 0.4873 0.2665 0.8316
-5.3400 0.0578 -5.5921 0.2186 0.1174 -0.9687
5.7967 3.5609 -4.1563 -0.4668 0.8588 0.2110
2.9315 -3.5897 5.2000 0.1722 -0.3119 0.9344
-1.8845 -4.7128 6.1669 0.4210 -0.7713 0.4773
-6.8151 -0.3107 -0.3636 0.2553 -0.4732 -0.8432
-0.6780 4.3979 -6.0353 -0.3100 0.5660 -0.7639
4.7532 -3.4379 -5.4031 0.1884 0.7908 0.5824
2.3620 -2.6690 -9.2014 0.2324 0.9724 0.0192
-6.0060 -7.9658 -2.6109 0.9150 -0.3235 -0.2412
4.5277 8.9216 1.4845 -0.9399 0.3316 -0.0807
-0.3348 7.5898 -1.4781 -0.6382 0.2238 -0.7367
-0.0809 -0.6245 9.1409 -0.0201 -0.8483 0.5291
6.5304 1.6083 -3.1458 -0.3294 0.7915 0.5149
6.8963 5.9844 1.4505 -0.7618 0.4651 0.4509
